data_7101232
loop_
_publ_author_name
D.Matt
D.Armspach
F.Balegroune
B.Bemmerad
P.Clair
L.Toupec

_publ_section_title
;
Sulfur-capped cyclodextrins: a new class of cavitands with extroverted
as well as introverted donor functionalities
;
_journal_issue 25
_journal_name_full 'Chemical Communications'
_journal_paper_doi 10.1039/b603400d
_journal_year 2006
_chemical_formula_sum 'C111 H181 Cl14 O54 Pd2 S4'
_chemical_formula_weight 3216.90
_chemical_name_systematic
;
?
;
_space_group_IT_number 1
_symmetry_cell_setting triclinic
_symmetry_space_group_name_Hall 'P 1'
_symmetry_space_group_name_H-M 'P 1'
_atom_sites_solution_hydrogens geom
_atom_sites_solution_primary direct
_atom_sites_solution_secondary difmap
_audit_creation_method SHELXL-97
_cell_angle_alpha 99.0740(10)
_cell_angle_beta 97.3390(10)
_cell_angle_gamma 116.0200(10)
_cell_formula_units_Z 1
_cell_length_a 14.5623(3)
_cell_length_b 16.5684(3)
_cell_length_c 17.4742(3)
_cell_measurement_temperature 120(1)
_cell_volume 3648.03(12)
_computing_cell_refinement 'HKL Scalepack (Otwinowski & Minor 1997)'
_computing_data_collection 'Nonius (1999)'
_computing_data_reduction 'HKL Denzo and Scalepack (Otwinowski & Minor 1997)'
_computing_molecular_graphics 'PLATON_(Spek, 1998)'
_computing_publication_material 'SHELXL-97 (Sheldrick, 1997)'
_computing_structure_refinement 'SHELXL-97 (Sheldrick, 1997)'
_computing_structure_solution 'SIR-97_(Altomare & al., 1998)'
_diffrn_ambient_temperature 293(2)
_diffrn_detector_area_resol_mean 19.24
_diffrn_measured_fraction_theta_full 0.997
_diffrn_measured_fraction_theta_max 0.997
_diffrn_measurement_device_type Nonius_KappaCCD
_diffrn_measurement_method 'Area detector scans (see text)'
_diffrn_radiation_monochromator graphite
_diffrn_radiation_source 'fine-focus sealed tube'
_diffrn_radiation_type MoK\a
_diffrn_radiation_wavelength 0.71069
_diffrn_reflns_av_R_equivalents 0.049
_diffrn_reflns_av_sigmaI/netI 0.0491
_diffrn_reflns_limit_h_max 17
_diffrn_reflns_limit_h_min -18
_diffrn_reflns_limit_k_max 21
_diffrn_reflns_limit_k_min -21
_diffrn_reflns_limit_l_max 22
_diffrn_reflns_limit_l_min -22
_diffrn_reflns_number 29583
_diffrn_reflns_theta_full 27.00
_diffrn_reflns_theta_max 27.00
_diffrn_reflns_theta_min 2.54
_exptl_absorpt_coefficient_mu 0.644
_exptl_absorpt_correction_type none
_exptl_crystal_colour colorless
_exptl_crystal_density_diffrn 1.464
_exptl_crystal_density_method 'not measured'
_exptl_crystal_description prism
_exptl_crystal_F_000 1673
_exptl_crystal_size_max 0.38
_exptl_crystal_size_mid 0.25
_exptl_crystal_size_min 0.25
_refine_diff_density_max 2.087
_refine_diff_density_min -0.984
_refine_diff_density_rms 0.129
_refine_ls_abs_structure_details 'Flack H D (1983), Acta Cryst. A39, 876-881'
_refine_ls_abs_structure_Flack -0.06(2)
_refine_ls_extinction_method none
_refine_ls_goodness_of_fit_ref 1.021
_refine_ls_hydrogen_treatment constr
_refine_ls_matrix_type full
_refine_ls_number_parameters 1666
_refine_ls_number_reflns 29583
_refine_ls_number_restraints 3
_refine_ls_restrained_S_all 1.021
_refine_ls_R_factor_all 0.0812
_refine_ls_R_factor_gt 0.0686
_refine_ls_shift/su_max 3.632
_refine_ls_shift/su_mean 0.086
_refine_ls_structure_factor_coef Fsqd
_refine_ls_weighting_details 'calc w=1/[\s^2^(Fo^2^)+(0.1346P)^2^+6.7344P] where P=(Fo^2^+2Fc^2^)/3'
_refine_ls_weighting_scheme calc
_refine_ls_wR_factor_gt 0.1862
_refine_ls_wR_factor_ref 0.2024
_reflns_number_gt 25617
_reflns_number_total 29583
_reflns_threshold_expression >2sigma(I)
_cod_data_source_file b603400d.txt
_cod_depositor_comments
;
The following automatic conversions were performed:
'_symmetry_cell_setting' value 'Triclinic' changed to 'triclinic'
according to '/home/saulius/struct/CIF-dictionaries/cif_core.dic'
dictionary named 'cif_core.dic' version 2.4.1 from 2010-06-29.

Automatic conversion script
Id: cif_fix_enum 1527 2010-12-29 10:47:43Z saulius 
;
_cod_original_sg_symbol_H-M P1
_cod_database_code 7101232

loop_
_symmetry_equiv_pos_as_xyz
'x, y, z'

loop_
_atom_site_label
_atom_site_type_symbol
_atom_site_fract_x
_atom_site_fract_y
_atom_site_fract_z
_atom_site_U_iso_or_equiv
_atom_site_adp_type
_atom_site_occupancy
_atom_site_symmetry_multiplicity
_atom_site_calc_flag
_atom_site_refinement_flags
_atom_site_disorder_assembly
_atom_site_disorder_group
Pd1 Pd 0.15599(3) 0.19984(3) 0.35188(2) 0.02744(11) Uani 1 1 d . . .
Pd2 Pd -0.11585(3) 0.16280(3) 0.55151(2) 0.02863(12) Uani 1 1 d . . .
S1 S 0.01360(13) 0.11918(10) 0.24455(9) 0.0264(3) Uani 1 1 d . . .
S2 S -0.25217(13) 0.07945(10) 0.43808(9) 0.0277(3) Uani 1 1 d . . .
S3 S 0.02912(12) 0.25157(10) 0.65713(9) 0.0266(3) Uani 1 1 d . . .
S4 S 0.28391(13) 0.27154(11) 0.47023(9) 0.0282(3) Uani 1 1 d . . .
Cl1 Cl 0.24887(15) 0.30784(13) 0.28707(11) 0.0477(5) Uani 1 1 d . . .
Cl2 Cl 0.06525(18) 0.08964(15) 0.41589(12) 0.0591(6) Uani 1 1 d . . .
Cl3 Cl -0.15126(19) 0.03341(13) 0.59603(15) 0.0671(7) Uani 1 1 d . . .
Cl4 Cl -0.06963(18) 0.29259(12) 0.50329(11) 0.0520(5) Uani 1 1 d . . .
O1 O -0.3996(4) -0.2490(3) 0.2888(3) 0.0347(10) Uani 1 1 d . . .
O2 O -0.6092(5) -0.3869(3) 0.2726(3) 0.0443(13) Uani 1 1 d . . .
O3 O -0.7012(4) -0.2721(4) 0.2955(3) 0.0432(12) Uani 1 1 d . . .
O5 O -0.4007(4) -0.1786(3) 0.4158(3) 0.0371(11) Uani 1 1 d . . .
C1 C -0.4424(6) -0.2635(5) 0.3567(4) 0.0362(16) Uani 1 1 d . . .
H1 H -0.4243 -0.3066 0.3792 0.043 Uiso 1 1 calc R . .
C2 C -0.5610(6) -0.3053(5) 0.3345(4) 0.0407(16) Uani 1 1 d . . .
H2 H -0.5890 -0.3193 0.3816 0.049 Uiso 1 1 calc R . .
C3 C -0.5923(6) -0.2378(4) 0.3054(4) 0.0357(14) Uani 1 1 d . . .
H3 H -0.5728 -0.2298 0.2544 0.043 Uiso 1 1 calc R . .
C4 C -0.5370(6) -0.1440(4) 0.3661(4) 0.0325(14) Uani 1 1 d . . .
H4 H -0.5653 -0.1496 0.4141 0.039 Uiso 1 1 calc R . .
C5 C -0.4175(5) -0.1072(4) 0.3883(4) 0.0318(13) Uani 1 1 d . . .
H5 H -0.3875 -0.0948 0.3417 0.038 Uiso 1 1 calc R . .
C6 C -0.3545(6) -0.0222(4) 0.4609(4) 0.0321(14) Uani 1 1 d . . .
H6A H -0.3221 -0.0407 0.5020 0.038 Uiso 1 1 calc R . .
H6B H -0.4032 -0.0046 0.4823 0.038 Uiso 1 1 calc R . .
C7 C -0.6143(8) -0.4655(5) 0.2980(6) 0.061(2) Uani 1 1 d . . .
H7A H -0.6473 -0.5184 0.2537 0.091 Uiso 1 1 calc R . .
H7B H -0.6543 -0.4765 0.3383 0.091 Uiso 1 1 calc R . .
H7C H -0.5447 -0.4547 0.3193 0.091 Uiso 1 1 calc R . .
C8 C -0.7548(7) -0.2828(7) 0.2181(5) 0.060(2) Uani 1 1 d . . .
H8A H -0.8284 -0.3065 0.2165 0.090 Uiso 1 1 calc R . .
H8B H -0.7442 -0.3252 0.1807 0.090 Uiso 1 1 calc R . .
H8C H -0.7283 -0.2239 0.2046 0.090 Uiso 1 1 calc R . .
O11 O -0.5651(4) -0.0849(3) 0.3261(3) 0.0335(10) Uani 1 1 d . . .
O12 O -0.7332(4) -0.0550(3) 0.2671(3) 0.0409(11) Uani 1 1 d . . .
O13 O -0.6280(5) 0.1436(4) 0.2730(3) 0.0452(13) Uani 1 1 d . . .
O15 O -0.4906(4) 0.0546(3) 0.4197(2) 0.0321(9) Uani 1 1 d . . .
C11 C -0.5854(6) -0.0221(5) 0.3742(4) 0.0336(14) Uani 1 1 d . . .
H11 H -0.6264 -0.0532 0.4106 0.040 Uiso 1 1 calc R . .
C12 C -0.6460(6) 0.0156(4) 0.3273(4) 0.0334(14) Uani 1 1 d . . .
H12 H -0.6733 0.0454 0.3645 0.040 Uiso 1 1 calc R . .
C13 C -0.5793(6) 0.0867(5) 0.2862(4) 0.0317(13) Uani 1 1 d . . .
H13 H -0.5777 0.0546 0.2347 0.038 Uiso 1 1 calc R . .
C14 C -0.4672(6) 0.1527(5) 0.3316(4) 0.0325(14) Uani 1 1 d . . .
H14 H -0.4658 0.2018 0.3720 0.039 Uiso 1 1 calc R . .
C15 C -0.4214(5) 0.0971(4) 0.3710(3) 0.0311(13) Uani 1 1 d . . .
H15 H -0.4219 0.0492 0.3299 0.037 Uiso 1 1 calc R . .
C16 C -0.3123(6) 0.1534(4) 0.4243(4) 0.0296(14) Uani 1 1 d . . .
H16A H -0.3167 0.1824 0.4755 0.036 Uiso 1 1 calc R . .
H16B H -0.2693 0.2019 0.4005 0.036 Uiso 1 1 calc R . .
C17 C -0.8184(7) -0.1086(6) 0.2977(6) 0.057(2) Uani 1 1 d . . .
H17A H -0.8742 -0.1544 0.2548 0.085 Uiso 1 1 calc R . .
H17B H -0.8422 -0.0694 0.3256 0.085 Uiso 1 1 calc R . .
H17C H -0.7970 -0.1386 0.3335 0.085 Uiso 1 1 calc R . .
C18 C -0.6828(8) 0.1236(7) 0.1955(6) 0.054(2) Uani 1 1 d . . .
H18A H -0.7130 0.1644 0.1918 0.081 Uiso 1 1 calc R . .
H18B H -0.7374 0.0607 0.1808 0.081 Uiso 1 1 calc R . .
H18C H -0.6357 0.1320 0.1602 0.081 Uiso 1 1 calc R . .
O21 O -0.4092(4) 0.1915(3) 0.2746(3) 0.0349(10) Uani 1 1 d . . .
O22 O -0.4629(4) 0.3096(4) 0.1994(3) 0.0374(11) Uani 1 1 d . . .
O23 O -0.3324(5) 0.3248(4) 0.0876(3) 0.0429(13) Uani 1 1 d . . .
O25 O -0.2345(4) 0.3098(3) 0.3139(3) 0.0339(10) Uani 1 1 d . . .
O26 O -0.0280(5) 0.3924(5) 0.2871(4) 0.0569(15) Uani 1 1 d . . .
C21 C -0.3415(6) 0.2880(5) 0.2940(4) 0.0324(14) Uani 1 1 d . . .
H21 H -0.3588 0.3178 0.3389 0.039 Uiso 1 1 calc R . .
C22 C -0.3581(6) 0.3256(4) 0.2220(4) 0.0322(13) Uani 1 1 d . . .
H22 H -0.3114 0.3924 0.2352 0.039 Uiso 1 1 calc R . .
C23 C -0.3320(6) 0.2808(5) 0.1516(4) 0.0321(13) Uani 1 1 d . . .
H23 H -0.3835 0.2151 0.1337 0.039 Uiso 1 1 calc R . .
C24 C -0.2227(5) 0.2902(4) 0.1742(4) 0.0292(13) Uani 1 1 d . . .
H24 H -0.1710 0.3541 0.1778 0.035 Uiso 1 1 calc R . .
C25 C -0.2021(6) 0.2660(5) 0.2535(4) 0.0373(15) Uani 1 1 d . . .
H25 H -0.2420 0.1988 0.2461 0.045 Uiso 1 1 calc R . .
C26 C -0.0891(7) 0.2949(7) 0.2837(4) 0.050(2) Uani 1 1 d . . .
H26A H -0.0786 0.2839 0.3362 0.060 Uiso 1 1 calc R . .
H26B H -0.0668 0.2590 0.2486 0.060 Uiso 1 1 calc R . .
C27 C -0.4888(8) 0.3715(6) 0.2488(6) 0.053(2) Uani 1 1 d . . .
H27A H -0.5607 0.3561 0.2298 0.079 Uiso 1 1 calc R . .
H27B H -0.4444 0.4341 0.2469 0.079 Uiso 1 1 calc R . .
H27C H -0.4786 0.3657 0.3027 0.079 Uiso 1 1 calc R . .
C28 C -0.4261(10) 0.2850(14) 0.0317(7) 0.111(6) Uani 1 1 d . . .
H28A H -0.4187 0.3189 -0.0088 0.166 Uiso 1 1 calc R . .
H28B H -0.4803 0.2864 0.0571 0.166 Uiso 1 1 calc R . .
H28C H -0.4444 0.2220 0.0082 0.166 Uiso 1 1 calc R . .
C29 C 0.0789(8) 0.4178(10) 0.3008(7) 0.087(4) Uani 1 1 d . . .
H29A H 0.1182 0.4824 0.3023 0.131 Uiso 1 1 calc R . .
H29B H 0.0917 0.3820 0.2587 0.131 Uiso 1 1 calc R . .
H29C H 0.1001 0.4066 0.3506 0.131 Uiso 1 1 calc R . .
O31 O -0.2125(4) 0.2302(3) 0.1109(3) 0.0301(9) Uani 1 1 d . . .
O32 O -0.2427(4) 0.2272(3) -0.0532(3) 0.0375(11) Uani 1 1 d . . .
O33 O -0.1622(4) 0.1046(3) -0.1114(3) 0.0342(10) Uani 1 1 d . . .
O35 O -0.0387(3) 0.2602(3) 0.1129(2) 0.0285(9) Uani 1 1 d . . .
C31 C -0.1258(5) 0.2706(5) 0.0767(4) 0.0290(13) Uani 1 1 d . . .
H31 H -0.1043 0.3368 0.0848 0.035 Uiso 1 1 calc R . .
C32 C -0.1537(6) 0.2276(5) -0.0134(4) 0.0334(13) Uani 1 1 d . . .
H32 H -0.0948 0.2649 -0.0355 0.040 Uiso 1 1 calc R . .
C33 C -0.1687(5) 0.1298(4) -0.0307(4) 0.0308(13) Uani 1 1 d . . .
H33 H -0.2376 0.0876 -0.0233 0.037 Uiso 1 1 calc R . .
C34 C -0.0846(5) 0.1180(4) 0.0194(4) 0.0286(12) Uani 1 1 d . . .
H34 H -0.0202 0.1441 -0.0003 0.034 Uiso 1 1 calc R . .
C35 C -0.0610(5) 0.1653(4) 0.1087(3) 0.0271(12) Uani 1 1 d . . .
H35 H -0.1223 0.1341 0.1308 0.032 Uiso 1 1 calc R . .
C36 C 0.0369(5) 0.1751(4) 0.1617(4) 0.0264(12) Uani 1 1 d . . .
H36A H 0.0848 0.2404 0.1829 0.032 Uiso 1 1 calc R . .
H36B H 0.0712 0.1492 0.1291 0.032 Uiso 1 1 calc R . .
C37 C -0.2229(8) 0.3150(7) -0.0703(5) 0.053(2) Uani 1 1 d . . .
H37A H -0.2868 0.3105 -0.0982 0.080 Uiso 1 1 calc R . .
H37B H -0.1719 0.3314 -0.1026 0.080 Uiso 1 1 calc R . .
H37C H -0.1967 0.3617 -0.0215 0.080 Uiso 1 1 calc R . .
C38 C -0.2614(7) 0.0455(7) -0.1644(5) 0.058(2) Uani 1 1 d . . .
H38A H -0.2514 0.0314 -0.2171 0.087 Uiso 1 1 calc R . .
H38B H -0.3042 0.0761 -0.1642 0.087 Uiso 1 1 calc R . .
H38C H -0.2954 -0.0108 -0.1474 0.087 Uiso 1 1 calc R . .
O41 O -0.1248(4) 0.0191(3) 0.0063(3) 0.0298(9) Uani 1 1 d . . .
O42 O -0.1780(4) -0.1392(4) -0.1106(3) 0.0445(12) Uani 1 1 d . . .
O43 O -0.1829(4) -0.2675(4) -0.0159(4) 0.0448(13) Uani 1 1 d . . .
O45 O 0.0088(4) 0.0005(3) 0.0767(3) 0.0314(9) Uani 1 1 d . . .
C41 C -0.0506(6) -0.0128(5) 0.0009(4) 0.0328(14) Uani 1 1 d . . .
H41 H -0.0033 0.0207 -0.0312 0.039 Uiso 1 1 calc R . .
C42 C -0.1050(6) -0.1158(5) -0.0383(4) 0.0375(15) Uani 1 1 d . . .
H42 H -0.0508 -0.1324 -0.0508 0.045 Uiso 1 1 calc R . .
C43 C -0.1614(6) -0.1756(5) 0.0144(4) 0.0382(15) Uani 1 1 d . . .
H43 H -0.2281 -0.1745 0.0139 0.046 Uiso 1 1 calc R . .
C44 C -0.1003(6) -0.1442(4) 0.1006(4) 0.0338(14) Uani 1 1 d . . .
H44 H -0.0431 -0.1605 0.1049 0.041 Uiso 1 1 calc R . .
C45 C -0.0567(5) -0.0396(4) 0.1293(4) 0.0293(12) Uani 1 1 d . . .
H45 H -0.1150 -0.0248 0.1237 0.035 Uiso 1 1 calc R . .
C46 C 0.0104(6) 0.0068(5) 0.2123(4) 0.0333(14) Uani 1 1 d . . .
H46A H 0.0810 0.0156 0.2130 0.040 Uiso 1 1 calc R . .
H46B H -0.0182 -0.0319 0.2483 0.040 Uiso 1 1 calc R . .
C47 C -0.1338(8) -0.1013(6) -0.1734(5) 0.052(2) Uani 1 1 d . . .
H47A H -0.1887 -0.1209 -0.2197 0.078 Uiso 1 1 calc R . .
H47B H -0.0846 -0.1225 -0.1859 0.078 Uiso 1 1 calc R . .
H47C H -0.0986 -0.0349 -0.1567 0.078 Uiso 1 1 calc R . .
C48 C -0.2871(8) -0.3281(6) -0.0598(6) 0.059(2) Uani 1 1 d . . .
H48A H -0.2942 -0.3887 -0.0785 0.089 Uiso 1 1 calc R . .
H48B H -0.3022 -0.3051 -0.1043 0.089 Uiso 1 1 calc R . .
H48C H -0.3352 -0.3313 -0.0261 0.089 Uiso 1 1 calc R . .
O51 O -0.1743(4) -0.1920(3) 0.1470(3) 0.0378(10) Uani 1 1 d . . .
O52 O -0.2652(7) -0.3866(4) 0.1014(4) 0.072(2) Uani 1 1 d . . .
O55 O -0.1281(5) -0.1976(4) 0.2780(3) 0.0493(13) Uani 1 1 d . . .
O53 O -0.4282(5) -0.4146(4) 0.1866(4) 0.0553(16) Uani 1 1 d . . .
O56 O -0.1736(6) -0.2125(4) 0.4308(4) 0.0611(16) Uani 1 1 d . . .
C51 C -0.1533(7) -0.2447(5) 0.1965(5) 0.0420(17) Uani 1 1 d . . .
H51 H -0.0930 -0.2519 0.1845 0.050 Uiso 1 1 calc R . .
C52 C -0.2452(8) -0.3380(5) 0.1798(5) 0.051(2) Uani 1 1 d . . .
H52 H -0.2302 -0.3728 0.2156 0.061 Uiso 1 1 calc R . .
C53 C -0.3408(6) -0.3274(4) 0.1960(4) 0.0413(16) Uani 1 1 d . . .
H53 H -0.3579 -0.2949 0.1589 0.050 Uiso 1 1 calc R . .
C54 C -0.3158(6) -0.2715(5) 0.2809(5) 0.0400(17) Uani 1 1 d . . .
H54 H -0.3143 -0.3103 0.3175 0.048 Uiso 1 1 calc R . .
C55 C -0.2100(7) -0.1824(5) 0.3032(5) 0.0461(17) Uani 1 1 d . . .
H55 H -0.2179 -0.1365 0.2778 0.055 Uiso 1 1 calc R . .
C56 C -0.1730(7) -0.1425(6) 0.3905(5) 0.0491(19) Uani 1 1 d . . .
H56A H -0.1026 -0.0914 0.4021 0.059 Uiso 1 1 calc R . .
H56B H -0.2184 -0.1189 0.4094 0.059 Uiso 1 1 calc R . .
C57 C -0.2678(18) -0.4702(14) 0.0895(10) 0.143(9) Uani 1 1 d . . .
H57A H -0.2822 -0.4961 0.0335 0.214 Uiso 1 1 calc R . .
H57B H -0.3218 -0.5106 0.1120 0.214 Uiso 1 1 calc R . .
H57C H -0.2013 -0.4633 0.1145 0.214 Uiso 1 1 calc R . .
C58 C -0.5117(8) -0.4344(7) 0.1233(6) 0.073(3) Uani 1 1 d . . .
H58A H -0.5687 -0.4943 0.1196 0.109 Uiso 1 1 calc R . .
H58B H -0.4881 -0.4340 0.0744 0.109 Uiso 1 1 calc R . .
H58C H -0.5348 -0.3884 0.1328 0.109 Uiso 1 1 calc R . .
C59 C -0.1816(9) -0.1945(8) 0.5121(6) 0.067(3) Uani 1 1 d . . .
H59A H -0.1827 -0.2438 0.5350 0.100 Uiso 1 1 calc R . .
H59B H -0.2450 -0.1904 0.5144 0.100 Uiso 1 1 calc R . .
H59C H -0.1224 -0.1372 0.5414 0.100 Uiso 1 1 calc R . .
O61 O 0.2907(3) 0.5947(3) 0.7086(2) 0.0289(9) Uani 1 1 d . . .
O62 O 0.2912(4) 0.7333(3) 0.8291(3) 0.0388(11) Uani 1 1 d . . .
O63 O 0.2209(5) 0.6198(3) 0.9346(3) 0.0394(12) Uani 1 1 d . . .
O65 O 0.1103(3) 0.5073(3) 0.6955(3) 0.0287(9) Uani 1 1 d . . .
O68 O 0.1694(4) 0.5582(4) 0.5074(3) 0.0440(12) Uani 1 1 d . . .
C61 C 0.1963(6) 0.5976(4) 0.7160(4) 0.0300(14) Uani 1 1 d . . .
H61 H 0.1836 0.6339 0.6807 0.036 Uiso 1 1 calc R . .
C62 C 0.2081(6) 0.6443(4) 0.8019(4) 0.0341(14) Uani 1 1 d . . .
H62 H 0.1429 0.6465 0.8072 0.041 Uiso 1 1 calc R . .
C63 C 0.2254(5) 0.5861(4) 0.8546(3) 0.0299(13) Uani 1 1 d . . .
H63 H 0.2943 0.5895 0.8547 0.036 Uiso 1 1 calc R . .
C64 C 0.1409(5) 0.4848(4) 0.8291(4) 0.0288(12) Uani 1 1 d . . .
H64 H 0.0751 0.4802 0.8413 0.035 Uiso 1 1 calc R . .
C65 C 0.1224(5) 0.4437(4) 0.7385(3) 0.0246(11) Uani 1 1 d . . .
H65 H 0.1815 0.4340 0.7273 0.030 Uiso 1 1 calc R . .
C66 C 0.0165(5) 0.3528(4) 0.7027(4) 0.0281(13) Uani 1 1 d . . .
H66A H -0.0257 0.3648 0.6628 0.034 Uiso 1 1 calc R . .
H66B H -0.0212 0.3379 0.7446 0.034 Uiso 1 1 calc R . .
C67 C 0.2816(8) 0.8013(6) 0.7941(6) 0.056(2) Uani 1 1 d . . .
H67A H 0.3428 0.8600 0.8163 0.084 Uiso 1 1 calc R . .
H67B H 0.2207 0.8059 0.8044 0.084 Uiso 1 1 calc R . .
H67C H 0.2749 0.7843 0.7377 0.084 Uiso 1 1 calc R . .
C68 C 0.3182(8) 0.6649(8) 0.9866(5) 0.068(3) Uani 1 1 d . . .
H68A H 0.3107 0.6856 1.0388 0.101 Uiso 1 1 calc R . .
H68B H 0.3640 0.7171 0.9688 0.101 Uiso 1 1 calc R . .
H68C H 0.3474 0.6231 0.9882 0.101 Uiso 1 1 calc R . .
O71 O 0.1782(3) 0.4382(3) 0.8773(2) 0.0292(9) Uani 1 1 d . . .
O72 O 0.2321(4) 0.4222(3) 1.0339(3) 0.0364(10) Uani 1 1 d . . .
O73 O 0.1991(5) 0.2327(4) 1.0070(3) 0.0470(13) Uani 1 1 d . . .
O75 O 0.0339(4) 0.2938(3) 0.8488(3) 0.0291(9) Uani 1 1 d . . .
C71 C 0.1016(6) 0.3749(5) 0.9095(4) 0.0309(14) Uani 1 1 d . . .
H71 H 0.0603 0.4031 0.9303 0.037 Uiso 1 1 calc R . .
C72 C 0.1495(5) 0.3460(4) 0.9763(4) 0.0317(13) Uani 1 1 d . . .
H72 H 0.0940 0.3140 1.0035 0.038 Uiso 1 1 calc R . .
C73 C 0.1907(5) 0.2790(4) 0.9465(4) 0.0310(13) Uani 1 1 d . . .
H73 H 0.2610 0.3152 0.9378 0.037 Uiso 1 1 calc R . .
C74 C 0.1258(5) 0.2073(5) 0.8724(4) 0.0322(14) Uani 1 1 d . . .
H74 H 0.0641 0.1587 0.8840 0.039 Uiso 1 1 calc R . .
C75 C 0.0910(5) 0.2526(4) 0.8120(3) 0.0274(12) Uani 1 1 d . . .
H75 H 0.1533 0.3011 0.8009 0.033 Uiso 1 1 calc R . .
C76 C 0.0179(6) 0.1893(5) 0.7346(4) 0.0357(15) Uani 1 1 d . . .
H76A H -0.0537 0.1626 0.7415 0.043 Uiso 1 1 calc R . .
H76B H 0.0344 0.1392 0.7191 0.043 Uiso 1 1 calc R . .
C77 C 0.1943(9) 0.4717(7) 1.0835(7) 0.062(3) Uani 1 1 d . . .
H77A H 0.2524 0.5227 1.1215 0.093 Uiso 1 1 calc R . .
H77B H 0.1482 0.4313 1.1111 0.093 Uiso 1 1 calc R . .
H77C H 0.1569 0.4946 1.0516 0.093 Uiso 1 1 calc R . .
C78 C 0.2989(9) 0.2664(7) 1.0551(7) 0.079(4) Uani 1 1 d . . .
H78A H 0.2952 0.2303 1.0936 0.118 Uiso 1 1 calc R . .
H78B H 0.3242 0.3299 1.0819 0.118 Uiso 1 1 calc R . .
H78C H 0.3459 0.2622 1.0227 0.118 Uiso 1 1 calc R . .
O81 O 0.1884(4) 0.1690(3) 0.8423(3) 0.0317(9) Uani 1 1 d . . .
O82 O 0.2744(5) 0.0777(4) 0.9295(3) 0.0490(13) Uani 1 1 d . . .
O83 O 0.3821(5) 0.0365(4) 0.8166(4) 0.0495(14) Uani 1 1 d . . .
O85 O 0.1033(4) 0.0343(3) 0.7382(3) 0.0361(10) Uani 1 1 d . . .
O86 O 0.0961(5) -0.0690(4) 0.5876(3) 0.0520(14) Uani 1 1 d . . .
C81 C 0.1445(5) 0.0713(4) 0.8203(4) 0.0289(13) Uani 1 1 d . . .
H81 H 0.0881 0.0446 0.8482 0.035 Uiso 1 1 calc R . .
C82 C 0.2294(6) 0.0438(5) 0.8459(4) 0.0374(15) Uani 1 1 d . . .
H82 H 0.1964 -0.0239 0.8337 0.045 Uiso 1 1 calc R . .
C83 C 0.3153(6) 0.0766(5) 0.8014(4) 0.0369(14) Uani 1 1 d . . .
H83 H 0.3563 0.1441 0.8187 0.044 Uiso 1 1 calc R . .
C84 C 0.2703(5) 0.0493(4) 0.7133(4) 0.0296(13) Uani 1 1 d . . .
H84 H 0.2457 -0.0171 0.6937 0.036 Uiso 1 1 calc R . .
C85 C 0.1793(5) 0.0706(4) 0.6910(4) 0.0309(13) Uani 1 1 d . . .
H85 H 0.2066 0.1377 0.7011 0.037 Uiso 1 1 calc R . .
C86 C 0.1217(7) 0.0270(6) 0.6044(4) 0.0432(17) Uani 1 1 d . . .
H86A H 0.0582 0.0332 0.5950 0.052 Uiso 1 1 calc R . .
H86B H 0.1657 0.0579 0.5701 0.052 Uiso 1 1 calc R . .
C87 C 0.2322(14) 0.0159(12) 0.9752(7) 0.114(6) Uani 1 1 d . . .
H87A H 0.2673 0.0446 1.0300 0.172 Uiso 1 1 calc R . .
H87B H 0.2410 -0.0378 0.9583 0.172 Uiso 1 1 calc R . .
H87C H 0.1589 -0.0021 0.9693 0.172 Uiso 1 1 calc R . .
C88 C 0.4861(9) 0.0966(9) 0.8502(6) 0.072(3) Uani 1 1 d . . .
H88A H 0.5236 0.0620 0.8576 0.108 Uiso 1 1 calc R . .
H88B H 0.4921 0.1334 0.9007 0.108 Uiso 1 1 calc R . .
H88C H 0.5153 0.1363 0.8157 0.108 Uiso 1 1 calc R . .
C89 C 0.0846(8) -0.1061(7) 0.5032(5) 0.057(2) Uani 1 1 d . . .
H89A H 0.0673 -0.1703 0.4943 0.086 Uiso 1 1 calc R . .
H89B H 0.1493 -0.0725 0.4877 0.086 Uiso 1 1 calc R . .
H89C H 0.0297 -0.0999 0.4723 0.086 Uiso 1 1 calc R . .
O91 O 0.3548(4) 0.1001(3) 0.6763(3) 0.0315(9) Uani 1 1 d . . .
O92 O 0.5107(5) 0.0397(4) 0.6742(3) 0.0444(13) Uani 1 1 d . . .
O93 O 0.6499(4) 0.1907(4) 0.6169(3) 0.0386(11) Uani 1 1 d . . .
O95 O 0.3347(4) 0.0853(3) 0.5389(3) 0.0309(9) Uani 1 1 d . . .
C91 C 0.3627(6) 0.0543(4) 0.6060(4) 0.0294(13) Uani 1 1 d . . .
H91 H 0.3163 -0.0122 0.5973 0.035 Uiso 1 1 calc R . .
C92 C 0.4745(6) 0.0708(5) 0.6105(4) 0.0332(13) Uani 1 1 d . . .
H92 H 0.4787 0.0383 0.5602 0.040 Uiso 1 1 calc R . .
C93 C 0.5471(5) 0.1732(4) 0.6244(4) 0.0302(12) Uani 1 1 d . . .
H93 H 0.5507 0.2044 0.6781 0.036 Uiso 1 1 calc R . .
C94 C 0.5099(5) 0.2160(4) 0.5644(4) 0.0260(12) Uani 1 1 d . . .
H94 H 0.5278 0.1995 0.5141 0.031 Uiso 1 1 calc R . .
C95 C 0.3919(5) 0.1849(4) 0.5483(3) 0.0286(12) Uani 1 1 d . . .
H95 H 0.3753 0.2170 0.5921 0.034 Uiso 1 1 calc R . .
C96 C 0.3441(5) 0.1948(4) 0.4672(4) 0.0281(13) Uani 1 1 d . . .
H96A H 0.2914 0.1336 0.4368 0.034 Uiso 1 1 calc R . .
H96B H 0.3991 0.2164 0.4380 0.034 Uiso 1 1 calc R . .
C97 C 0.4715(11) -0.0541(7) 0.6615(7) 0.075(3) Uani 1 1 d . . .
H97A H 0.4991 -0.0686 0.7073 0.112 Uiso 1 1 calc R . .
H97B H 0.4916 -0.0766 0.6159 0.112 Uiso 1 1 calc R . .
H97C H 0.3965 -0.0829 0.6525 0.112 Uiso 1 1 calc R . .
C98 C 0.7224(7) 0.2201(8) 0.6913(6) 0.058(2) Uani 1 1 d . . .
H98A H 0.7901 0.2314 0.6820 0.087 Uiso 1 1 calc R . .
H98B H 0.6985 0.1727 0.7201 0.087 Uiso 1 1 calc R . .
H98C H 0.7272 0.2759 0.7216 0.087 Uiso 1 1 calc R . .
O101 O 0.5702(4) 0.3142(3) 0.5954(3) 0.0306(9) Uani 1 1 d . . .
O102 O 0.7666(4) 0.4666(4) 0.6535(4) 0.0519(15) Uani 1 1 d . . .
O103 O 0.7322(4) 0.6185(4) 0.6302(4) 0.0515(15) Uani 1 1 d . . .
O105 O 0.5426(4) 0.3672(3) 0.4850(3) 0.0333(10) Uani 1 1 d . . .
C101 C 0.6193(6) 0.3635(5) 0.5418(4) 0.0354(15) Uani 1 1 d . . .
H101 H 0.6541 0.3325 0.5145 0.042 Uiso 1 1 calc R . .
C102 C 0.7010(6) 0.4638(4) 0.5854(5) 0.0380(15) Uani 1 1 d . . .
H102 H 0.7446 0.4915 0.5489 0.046 Uiso 1 1 calc R . .
C103 C 0.6514(5) 0.5246(4) 0.6131(4) 0.0368(15) Uani 1 1 d . . .
H103 H 0.6273 0.5109 0.6616 0.044 Uiso 1 1 calc R . .
C104 C 0.5611(5) 0.5123(4) 0.5510(4) 0.0294(13) Uani 1 1 d . . .
H104 H 0.5865 0.5383 0.5067 0.035 Uiso 1 1 calc R . .
C105 C 0.4859(5) 0.4087(4) 0.5220(4) 0.0298(12) Uani 1 1 d . . .
H105 H 0.4671 0.3835 0.5681 0.036 Uiso 1 1 calc R . .
C106 C 0.3861(6) 0.3781(4) 0.4604(4) 0.0323(14) Uani 1 1 d . . .
H10A H 0.3996 0.3699 0.4075 0.039 Uiso 1 1 calc R . .
H10B H 0.3638 0.4255 0.4672 0.039 Uiso 1 1 calc R . .
C107 C 0.8517(10) 0.4499(11) 0.6355(11) 0.107(5) Uani 1 1 d . . .
H10C H 0.8940 0.4528 0.6838 0.160 Uiso 1 1 calc R . .
H10D H 0.8940 0.4960 0.6102 0.160 Uiso 1 1 calc R . .
H10E H 0.8238 0.3897 0.6005 0.160 Uiso 1 1 calc R . .
C108 C 0.7642(8) 0.6641(6) 0.7125(7) 0.073(3) Uani 1 1 d . . .
H10F H 0.8175 0.7267 0.7197 0.110 Uiso 1 1 calc R . .
H10G H 0.7916 0.6322 0.7419 0.110 Uiso 1 1 calc R . .
H10H H 0.7050 0.6641 0.7313 0.110 Uiso 1 1 calc R . .
O111 O 0.5119(4) 0.5609(3) 0.5902(3) 0.0300(9) Uani 1 1 d . . .
O112 O 0.6205(4) 0.7541(3) 0.6384(4) 0.0437(13) Uani 1 1 d . . .
O113 O 0.4734(4) 0.7682(3) 0.7284(3) 0.0377(11) Uani 1 1 d . . .
O115 O 0.3716(4) 0.5694(3) 0.5186(3) 0.0323(9) Uani 1 1 d . . .
C111 C 0.4805(5) 0.6156(4) 0.5504(4) 0.0292(13) Uani 1 1 d . . .
H111 H 0.5174 0.6294 0.5072 0.035 Uiso 1 1 calc R . .
C112 C 0.5104(5) 0.7053(4) 0.6094(4) 0.0307(13) Uani 1 1 d . . .
H112 H 0.4882 0.7435 0.5825 0.037 Uiso 1 1 calc R . .
C113 C 0.4542(5) 0.6835(4) 0.6757(4) 0.0300(12) Uani 1 1 d . . .
H113 H 0.4803 0.6495 0.7055 0.036 Uiso 1 1 calc R . .
C114 C 0.3364(5) 0.6250(4) 0.6433(4) 0.0273(12) Uani 1 1 d . . .
H114 H 0.3080 0.6632 0.6230 0.033 Uiso 1 1 calc R . .
C115 C 0.3113(5) 0.5427(4) 0.5775(4) 0.0315(13) Uani 1 1 d . . .
H115 H 0.3278 0.4991 0.6004 0.038 Uiso 1 1 calc R . .
C116 C 0.1970(6) 0.4927(5) 0.5335(4) 0.0380(15) Uani 1 1 d . . .
H11A H 0.1866 0.4450 0.4881 0.046 Uiso 1 1 calc R . .
H11B H 0.1529 0.4634 0.5684 0.046 Uiso 1 1 calc R . .
C117 C 0.6661(9) 0.8494(7) 0.6388(7) 0.069(3) Uani 1 1 d . . .
H11C H 0.7403 0.8778 0.6595 0.104 Uiso 1 1 calc R . .
H11D H 0.6360 0.8789 0.6716 0.104 Uiso 1 1 calc R . .
H11E H 0.6527 0.8561 0.5855 0.104 Uiso 1 1 calc R . .
C118 C 0.5245(6) 0.7816(6) 0.8076(5) 0.0472(18) Uani 1 1 d . . .
H11F H 0.5346 0.8390 0.8391 0.071 Uiso 1 1 calc R . .
H11G H 0.5913 0.7832 0.8078 0.071 Uiso 1 1 calc R . .
H11H H 0.4822 0.7316 0.8293 0.071 Uiso 1 1 calc R . .
C119 C 0.0599(6) 0.5261(6) 0.4897(5) 0.0451(17) Uani 1 1 d . . .
H11I H 0.0453 0.5724 0.4727 0.068 Uiso 1 1 calc R . .
H11J H 0.0332 0.5136 0.5364 0.068 Uiso 1 1 calc R . .
H11K H 0.0269 0.4704 0.4481 0.068 Uiso 1 1 calc R . .
Cl5A Cl 0.4882(3) 0.4313(3) 0.9383(2) 0.0449(13) Uani 0.546(11) 1 d P A 1
Cl6A Cl 0.5242(6) 0.3551(5) 0.7741(6) 0.0634(17) Uani 0.546(11) 1 d P A 1
Cl7A Cl 0.3135(6) 0.3352(5) 0.6940(4) 0.0330(11) Uani 0.546(11) 1 d P A 1
Cl8A Cl 0.4786(6) 0.5318(4) 0.8040(5) 0.061(2) Uani 0.546(11) 1 d P A 1
C201 C 0.4370(18) 0.3563(15) 0.8343(14) 0.069 Uiso 0.546(11) 1 d P A 1
C202 C 0.3897(11) 0.4171(9) 0.7962(8) 0.033 Uiso 0.546(11) 1 d P A 1
Cl5B Cl 0.484(2) 0.420(2) 0.9265(16) 0.292(14) Uani 0.454(11) 1 d P A 2
Cl6B Cl 0.5353(18) 0.3672(16) 0.7909(12) 0.195(11) Uani 0.454(11) 1 d P A 2
Cl7B Cl 0.3282(8) 0.3620(5) 0.7032(6) 0.0473(17) Uani 0.454(11) 1 d P A 2
Cl8B Cl 0.4676(12) 0.5283(9) 0.8185(11) 0.148(7) Uani 0.454(11) 1 d P A 2
C203 C 0.3992(16) 0.3535(13) 0.7873(12) 0.051 Uiso 0.454(11) 1 d P A 2
C204 C 0.4102(17) 0.4382(15) 0.8512(13) 0.058 Uiso 0.454(11) 1 d P A 2
Cl9 Cl -0.2938(2) -0.0047(2) 0.20178(17) 0.0244(5) Uiso 0.50 1 d P . .
Cl10 Cl -0.5514(4) -0.0858(3) 0.1363(3) 0.0603(10) Uiso 0.50 1 d P . .
Cl11 Cl -0.4150(6) -0.1740(5) 0.0801(4) 0.0383(14) Uiso 0.25 1 d P . .
Cl12 Cl -0.5183(7) 0.0149(6) 0.0211(5) 0.0543(18) Uiso 0.25 1 d P . .
Cl13 Cl -0.3871(7) -0.0991(6) 0.0227(5) 0.0531(18) Uiso 0.25 1 d P . .
Cl14 Cl -0.4798(7) -0.0484(6) -0.0203(5) 0.0526(18) Uiso 0.25 1 d P . .
C205 C -0.4389(19) -0.0167(16) 0.0885(13) 0.068(5) Uiso 0.50 1 d P . .
C206 C -0.3561(18) -0.0484(16) 0.1041(13) 0.067(5) Uiso 0.50 1 d P . .
Cl15 Cl -0.0004(3) 0.5802(3) 0.0462(3) 0.1072(12) Uani 1 1 d . . .
Cl16 Cl -0.1006(3) 0.5436(2) -0.1237(3) 0.1021(12) Uani 1 1 d . . .
Cl17 Cl 0.1238(2) 0.7912(2) 0.04918(16) 0.0725(7) Uani 1 1 d . . .
Cl18 Cl 0.0307(3) 0.7488(2) -0.12274(17) 0.0750(7) Uani 1 1 d . . .
C207 C 0.0616(18) 0.7031(18) -0.0348(10) 0.131(8) Uani 1 1 d . . .
H207 H 0.1066 0.6749 -0.0463 0.158 Uiso 1 1 calc R . .
C208 C -0.031(2) 0.6401(14) -0.0403(19) 0.209(16) Uani 1 1 d . . .
H208 H -0.0754 0.6676 -0.0261 0.250 Uiso 1 1 calc R . .
O301 O 0.3149(8) 0.7404(6) 0.4950(5) 0.086(2) Uani 1 1 d . . .
C301 C 0.0188(11) 0.7361(11) 0.6558(7) 0.092(4) Uani 1 1 d . . .
O302 O 0.0381(8) 0.8207(6) 0.7065(6) 0.096(3) Uani 1 1 d . . .
C302 C 0.2400(11) 0.7699(8) 0.4877(7) 0.074(3) Uani 1 1 d . . .

loop_
_atom_site_aniso_label
_atom_site_aniso_U_11
_atom_site_aniso_U_22
_atom_site_aniso_U_33
_atom_site_aniso_U_23
_atom_site_aniso_U_13
_atom_site_aniso_U_12
Pd1 0.0271(2) 0.0224(2) 0.0267(2) 0.00587(16) -0.00206(17) 0.00850(18)
Pd2 0.0273(2) 0.0216(2) 0.0294(2) 0.00384(17) -0.00183(18) 0.00765(18)
S1 0.0260(8) 0.0221(7) 0.0263(7) 0.0047(6) -0.0017(6) 0.0094(6)
S2 0.0304(9) 0.0227(7) 0.0243(7) 0.0024(6) -0.0012(6) 0.0105(6)
S3 0.0223(8) 0.0242(7) 0.0260(7) 0.0032(6) -0.0022(6) 0.0076(6)
S4 0.0292(8) 0.0246(7) 0.0242(7) 0.0009(6) -0.0025(6) 0.0106(6)
Cl1 0.0332(9) 0.0448(9) 0.0420(9) 0.0211(7) -0.0036(7) -0.0021(7)
Cl2 0.0540(12) 0.0469(10) 0.0397(10) 0.0230(8) -0.0070(8) -0.0079(9)
Cl3 0.0569(13) 0.0290(9) 0.0808(15) 0.0220(9) -0.0338(11) 0.0001(8)
Cl4 0.0595(12) 0.0322(8) 0.0317(8) 0.0120(7) -0.0091(8) -0.0033(8)
O1 0.042(3) 0.033(2) 0.028(2) 0.0108(18) 0.0019(19) 0.017(2)
O2 0.054(3) 0.019(2) 0.041(3) 0.0059(19) -0.002(2) 0.004(2)
O3 0.038(3) 0.033(2) 0.044(3) 0.002(2) 0.003(2) 0.007(2)
O5 0.048(3) 0.026(2) 0.031(2) 0.0072(17) -0.005(2) 0.016(2)
C1 0.045(4) 0.032(3) 0.026(3) 0.010(3) 0.007(3) 0.013(3)
C2 0.047(4) 0.025(3) 0.038(3) 0.008(3) -0.005(3) 0.010(3)
C3 0.035(4) 0.025(3) 0.034(3) 0.004(2) -0.003(3) 0.006(3)
C4 0.036(4) 0.025(3) 0.025(3) 0.004(2) -0.001(3) 0.008(3)
C5 0.038(4) 0.018(3) 0.029(3) 0.003(2) -0.001(3) 0.006(2)
C6 0.032(3) 0.022(3) 0.028(3) 0.003(2) -0.005(3) 0.005(3)
C7 0.066(6) 0.024(3) 0.084(7) 0.026(4) 0.021(5) 0.009(4)
C8 0.037(4) 0.064(6) 0.055(5) -0.014(4) -0.018(4) 0.019(4)
O11 0.042(3) 0.024(2) 0.026(2) 0.0031(16) -0.0022(18) 0.0115(19)
O12 0.044(3) 0.031(2) 0.037(2) 0.006(2) -0.003(2) 0.012(2)
O13 0.052(3) 0.051(3) 0.044(3) 0.013(2) 0.004(2) 0.035(3)
O15 0.037(3) 0.028(2) 0.026(2) 0.0068(17) 0.0049(18) 0.0102(19)
C11 0.034(4) 0.032(3) 0.028(3) 0.004(3) 0.002(3) 0.012(3)
C12 0.040(4) 0.026(3) 0.024(3) -0.001(2) -0.002(3) 0.011(3)
C13 0.041(4) 0.037(3) 0.025(3) 0.011(2) 0.007(3) 0.024(3)
C14 0.047(4) 0.033(3) 0.027(3) 0.010(3) 0.009(3) 0.025(3)
C15 0.036(3) 0.032(3) 0.022(3) 0.005(2) -0.001(2) 0.015(3)
C16 0.039(4) 0.020(3) 0.028(3) 0.008(2) 0.006(3) 0.011(3)
C17 0.038(4) 0.046(4) 0.062(5) 0.017(4) -0.004(4) 0.003(4)
C18 0.050(5) 0.053(5) 0.058(5) 0.024(4) -0.002(4) 0.023(4)
O21 0.049(3) 0.033(2) 0.027(2) 0.0096(18) 0.011(2) 0.020(2)
O22 0.038(3) 0.042(3) 0.042(3) 0.017(2) 0.011(2) 0.025(2)
O23 0.053(3) 0.068(4) 0.035(3) 0.031(3) 0.016(2) 0.045(3)
O25 0.039(3) 0.038(2) 0.024(2) 0.0035(17) 0.0076(19) 0.019(2)
O26 0.034(3) 0.064(4) 0.057(3) -0.008(3) -0.008(2) 0.021(3)
C21 0.039(4) 0.027(3) 0.033(3) 0.008(3) 0.011(3) 0.015(3)
C22 0.041(4) 0.031(3) 0.029(3) 0.010(2) 0.007(3) 0.021(3)
C23 0.039(4) 0.034(3) 0.027(3) 0.012(2) 0.005(3) 0.018(3)
C24 0.034(3) 0.029(3) 0.025(3) 0.005(2) 0.008(2) 0.015(3)
C25 0.045(4) 0.043(4) 0.031(3) 0.007(3) 0.008(3) 0.028(3)
C26 0.057(5) 0.079(6) 0.020(3) 0.002(3) -0.002(3) 0.043(5)
C27 0.056(5) 0.056(5) 0.066(5) 0.025(4) 0.027(4) 0.037(4)
C28 0.069(8) 0.219(19) 0.058(6) 0.076(9) 0.007(6) 0.067(10)
C29 0.051(6) 0.119(10) 0.069(6) -0.037(6) -0.002(5) 0.044(6)
O31 0.031(2) 0.031(2) 0.030(2) 0.0041(17) 0.0063(18) 0.0173(19)
O32 0.048(3) 0.043(3) 0.027(2) 0.0103(19) -0.002(2) 0.028(2)
O33 0.036(3) 0.043(3) 0.019(2) 0.0066(18) 0.0043(18) 0.015(2)
O35 0.029(2) 0.027(2) 0.029(2) 0.0075(17) 0.0037(17) 0.0132(18)
C31 0.029(3) 0.033(3) 0.021(3) 0.008(2) 0.001(2) 0.011(3)
C32 0.038(4) 0.041(3) 0.023(3) 0.009(2) 0.004(3) 0.020(3)
C33 0.034(3) 0.032(3) 0.025(3) 0.008(2) 0.003(2) 0.015(3)
C34 0.030(3) 0.032(3) 0.027(3) 0.009(2) 0.006(2) 0.015(3)
C35 0.029(3) 0.025(3) 0.023(3) 0.006(2) 0.001(2) 0.009(2)
C36 0.020(3) 0.023(3) 0.031(3) 0.006(2) 0.004(2) 0.007(2)
C37 0.070(6) 0.065(5) 0.046(4) 0.028(4) 0.010(4) 0.046(5)
C38 0.054(5) 0.073(6) 0.034(4) -0.015(4) -0.014(4) 0.034(5)
O41 0.030(2) 0.027(2) 0.030(2) 0.0017(16) 0.0025(18) 0.0129(18)
O42 0.047(3) 0.041(3) 0.035(2) 0.000(2) 0.003(2) 0.016(2)
O43 0.038(3) 0.031(2) 0.055(3) 0.000(2) 0.008(2) 0.012(2)
O45 0.030(2) 0.025(2) 0.034(2) 0.0040(17) 0.0022(18) 0.0106(18)
C41 0.034(4) 0.029(3) 0.032(3) 0.005(3) 0.008(3) 0.014(3)
C42 0.038(4) 0.030(3) 0.037(3) -0.001(3) 0.004(3) 0.015(3)
C43 0.029(3) 0.027(3) 0.050(4) 0.001(3) 0.004(3) 0.009(3)
C44 0.031(3) 0.022(3) 0.044(4) 0.007(3) 0.006(3) 0.009(3)
C45 0.023(3) 0.022(3) 0.038(3) 0.003(2) 0.006(2) 0.007(2)
C46 0.038(4) 0.028(3) 0.039(3) 0.016(3) 0.010(3) 0.017(3)
C47 0.069(6) 0.038(4) 0.040(4) 0.002(3) 0.008(4) 0.020(4)
C48 0.052(5) 0.039(4) 0.064(6) 0.005(4) -0.002(4) 0.008(4)
O51 0.032(3) 0.028(2) 0.051(3) 0.017(2) 0.013(2) 0.0098(19)
O52 0.123(7) 0.028(3) 0.061(4) 0.011(3) 0.029(4) 0.031(4)
O55 0.048(3) 0.044(3) 0.051(3) 0.013(2) 0.004(3) 0.019(3)
O53 0.048(4) 0.024(2) 0.069(4) 0.004(2) 0.012(3) -0.002(2)
O56 0.074(4) 0.053(3) 0.046(3) 0.010(3) -0.002(3) 0.025(3)
C51 0.043(4) 0.041(4) 0.048(4) 0.014(3) 0.011(3) 0.024(4)
C52 0.072(6) 0.029(3) 0.050(4) 0.012(3) 0.009(4) 0.022(4)
C53 0.052(4) 0.019(3) 0.037(3) 0.006(2) 0.002(3) 0.005(3)
C54 0.041(4) 0.022(3) 0.045(4) 0.011(3) 0.001(3) 0.005(3)
C55 0.047(5) 0.033(4) 0.053(4) 0.011(3) 0.008(4) 0.015(3)
C56 0.040(4) 0.039(4) 0.053(5) 0.001(3) -0.003(3) 0.011(3)
C57 0.21(2) 0.162(17) 0.100(10) -0.032(11) -0.017(12) 0.161(18)
C58 0.054(6) 0.056(5) 0.056(6) -0.009(4) -0.007(4) -0.007(5)
C59 0.065(6) 0.085(7) 0.049(5) 0.017(5) 0.005(4) 0.035(6)
O61 0.030(2) 0.028(2) 0.028(2) 0.0118(17) 0.0044(17) 0.0122(18)
O62 0.047(3) 0.023(2) 0.039(3) 0.0029(19) 0.002(2) 0.014(2)
O63 0.053(3) 0.032(2) 0.031(2) 0.0010(19) 0.007(2) 0.020(2)
O65 0.028(2) 0.025(2) 0.030(2) 0.0100(16) -0.0030(17) 0.0114(18)
O68 0.030(3) 0.046(3) 0.048(3) 0.015(2) 0.000(2) 0.012(2)
C61 0.035(4) 0.020(3) 0.031(3) 0.010(2) 0.000(3) 0.011(3)
C62 0.038(4) 0.022(3) 0.046(4) 0.011(3) 0.012(3) 0.015(3)
C63 0.038(3) 0.025(3) 0.022(3) 0.003(2) 0.003(2) 0.013(3)
C64 0.029(3) 0.031(3) 0.025(3) 0.004(2) -0.001(2) 0.016(3)
C65 0.027(3) 0.018(2) 0.027(3) 0.006(2) -0.002(2) 0.011(2)
C66 0.024(3) 0.025(3) 0.029(3) 0.006(2) -0.003(2) 0.008(2)
C67 0.068(6) 0.040(4) 0.070(6) 0.017(4) 0.011(5) 0.034(4)
C68 0.061(6) 0.088(7) 0.028(4) -0.011(4) -0.002(4) 0.024(5)
O71 0.027(2) 0.033(2) 0.027(2) 0.0086(17) 0.0022(17) 0.0137(19)
O72 0.041(3) 0.039(2) 0.027(2) 0.0047(18) 0.0049(19) 0.018(2)
O73 0.069(4) 0.055(3) 0.032(3) 0.020(2) 0.012(3) 0.039(3)
O75 0.028(2) 0.029(2) 0.033(2) 0.0100(17) 0.0066(18) 0.0150(18)
C71 0.034(4) 0.030(3) 0.027(3) 0.008(3) 0.005(3) 0.014(3)
C72 0.032(3) 0.033(3) 0.028(3) 0.008(2) 0.007(3) 0.014(3)
C73 0.034(3) 0.032(3) 0.038(3) 0.022(3) 0.014(3) 0.020(3)
C74 0.029(3) 0.038(3) 0.039(3) 0.025(3) 0.014(3) 0.017(3)
C75 0.032(3) 0.030(3) 0.026(3) 0.011(2) 0.011(2) 0.017(3)
C76 0.033(4) 0.021(3) 0.040(4) 0.006(3) -0.003(3) 0.005(3)
C77 0.062(6) 0.057(5) 0.070(6) -0.001(5) 0.027(5) 0.031(5)
C78 0.081(8) 0.061(6) 0.076(7) 0.028(5) -0.031(6) 0.027(5)
O81 0.034(2) 0.030(2) 0.036(2) 0.0125(18) 0.0118(19) 0.017(2)
O82 0.073(4) 0.059(3) 0.029(2) 0.017(2) 0.012(2) 0.040(3)
O83 0.060(4) 0.052(3) 0.053(3) 0.025(3) 0.015(3) 0.036(3)
O85 0.032(2) 0.030(2) 0.038(2) 0.0085(19) 0.006(2) 0.0077(19)
O86 0.065(4) 0.040(3) 0.037(3) 0.001(2) 0.002(3) 0.017(3)
C81 0.030(3) 0.027(3) 0.031(3) 0.013(2) 0.008(3) 0.012(3)
C82 0.052(4) 0.029(3) 0.037(3) 0.015(3) 0.005(3) 0.024(3)
C83 0.041(4) 0.044(4) 0.034(3) 0.017(3) 0.005(3) 0.025(3)
C84 0.034(3) 0.026(3) 0.032(3) 0.011(2) 0.010(3) 0.014(3)
C85 0.028(3) 0.031(3) 0.037(3) 0.015(3) 0.007(3) 0.015(3)
C86 0.043(4) 0.047(4) 0.034(4) 0.011(3) 0.003(3) 0.017(4)
C87 0.143(14) 0.124(12) 0.044(6) 0.047(7) 0.010(7) 0.028(10)
C88 0.068(7) 0.112(9) 0.048(5) -0.005(5) -0.008(5) 0.066(7)
C89 0.051(5) 0.070(6) 0.042(4) -0.007(4) 0.000(4) 0.031(5)
O91 0.036(2) 0.028(2) 0.031(2) 0.0114(17) 0.0082(18) 0.0125(19)
O92 0.053(3) 0.053(3) 0.041(3) 0.028(2) 0.012(2) 0.031(3)
O93 0.034(3) 0.049(3) 0.039(3) 0.020(2) 0.010(2) 0.022(2)
O95 0.036(2) 0.025(2) 0.030(2) 0.0087(17) 0.0034(18) 0.0120(19)
C91 0.035(4) 0.024(3) 0.033(3) 0.011(2) 0.006(3) 0.016(3)
C92 0.039(4) 0.037(3) 0.027(3) 0.010(2) 0.007(3) 0.020(3)
C93 0.030(3) 0.035(3) 0.026(3) 0.007(2) 0.002(2) 0.018(3)
C94 0.028(3) 0.024(3) 0.024(3) 0.004(2) 0.002(2) 0.012(3)
C95 0.034(3) 0.028(3) 0.023(3) 0.007(2) 0.001(2) 0.015(3)
C96 0.033(3) 0.028(3) 0.022(3) 0.003(2) 0.002(2) 0.015(3)
C97 0.112(10) 0.057(6) 0.074(6) 0.029(5) 0.016(6) 0.053(6)
C98 0.031(4) 0.075(6) 0.056(5) 0.018(5) -0.002(4) 0.016(4)
O101 0.032(2) 0.025(2) 0.031(2) 0.0033(16) 0.0044(18) 0.0121(18)
O102 0.024(3) 0.043(3) 0.080(4) -0.002(3) -0.006(2) 0.018(2)
O103 0.027(3) 0.028(3) 0.082(4) 0.000(3) -0.002(3) 0.006(2)
O105 0.044(3) 0.027(2) 0.031(2) 0.0042(17) 0.009(2) 0.018(2)
C101 0.037(4) 0.032(3) 0.038(3) 0.004(3) 0.010(3) 0.018(3)
C102 0.030(3) 0.026(3) 0.056(4) 0.004(3) 0.012(3) 0.012(3)
C103 0.028(3) 0.026(3) 0.042(4) -0.005(3) 0.003(3) 0.006(3)
C104 0.035(4) 0.020(3) 0.031(3) 0.005(2) 0.014(3) 0.010(3)
C105 0.032(3) 0.027(3) 0.027(3) 0.005(2) 0.004(2) 0.011(3)
C106 0.036(4) 0.026(3) 0.032(3) 0.007(2) 0.001(3) 0.013(3)
C107 0.057(8) 0.110(11) 0.175(16) 0.023(10) 0.021(9) 0.063(8)
C108 0.059(6) 0.037(4) 0.095(8) -0.025(5) -0.027(5) 0.022(4)
O111 0.037(3) 0.024(2) 0.029(2) 0.0042(16) 0.0082(18) 0.0151(19)
O112 0.030(3) 0.023(2) 0.067(4) 0.009(2) 0.002(2) 0.007(2)
O113 0.046(3) 0.022(2) 0.034(2) -0.0025(18) 0.005(2) 0.011(2)
O115 0.030(2) 0.031(2) 0.029(2) 0.0102(17) 0.0010(18) 0.0090(19)
C111 0.024(3) 0.021(3) 0.035(3) 0.007(2) 0.002(3) 0.005(2)
C112 0.029(3) 0.024(3) 0.040(3) 0.014(2) 0.009(3) 0.012(2)
C113 0.032(3) 0.021(3) 0.033(3) 0.005(2) 0.008(3) 0.009(2)
C114 0.028(3) 0.021(3) 0.032(3) 0.009(2) 0.005(2) 0.011(2)
C115 0.034(3) 0.030(3) 0.027(3) 0.010(2) 0.008(3) 0.010(3)
C116 0.037(4) 0.035(3) 0.032(3) 0.007(3) 0.000(3) 0.011(3)
C117 0.068(7) 0.057(6) 0.081(7) 0.033(5) 0.016(6) 0.023(5)
C118 0.035(4) 0.047(4) 0.039(4) -0.005(3) -0.004(3) 0.010(3)
C119 0.035(4) 0.051(4) 0.046(4) 0.006(3) 0.003(3) 0.020(3)
Cl5A 0.038(2) 0.056(2) 0.0183(16) 0.0094(14) -0.0087(13) 0.0055(18)
Cl6A 0.053(3) 0.063(3) 0.072(4) -0.005(3) 0.023(2) 0.029(2)
Cl7A 0.032(3) 0.024(3) 0.026(2) -0.011(2) -0.0057(19) 0.007(3)
Cl8A 0.053(4) 0.022(3) 0.082(4) 0.035(3) -0.018(3) -0.004(2)
Cl5B 0.23(2) 0.39(3) 0.32(2) 0.26(2) 0.159(19) 0.11(2)
Cl6B 0.27(2) 0.247(18) 0.116(10) -0.066(10) -0.014(10) 0.213(18)
Cl7B 0.051(3) 0.023(3) 0.038(3) -0.014(3) -0.007(2) 0.003(3)
Cl8B 0.098(9) 0.089(8) 0.205(14) -0.060(7) -0.079(8) 0.059(7)
Cl15 0.105(3) 0.110(3) 0.116(3) 0.058(2) 0.001(2) 0.055(2)
Cl16 0.103(3) 0.0615(16) 0.121(3) 0.0002(17) -0.017(2) 0.0383(17)
Cl17 0.0681(16) 0.0832(18) 0.0646(14) -0.0016(13) 0.0042(12) 0.0432(14)
Cl18 0.103(2) 0.0874(18) 0.0740(15) 0.0303(14) 0.0368(15) 0.0704(18)
C207 0.141(17) 0.18(2) 0.089(11) -0.017(11) 0.002(11) 0.113(17)
C208 0.18(3) 0.081(12) 0.24(3) -0.056(16) 0.06(2) -0.012(14)
O301 0.097(6) 0.062(4) 0.093(6) 0.027(4) 0.008(5) 0.033(4)
C301 0.088(9) 0.114(11) 0.067(7) 0.015(7) -0.010(6) 0.051(8)
O302 0.110(7) 0.061(5) 0.102(6) 0.018(4) 0.015(5) 0.031(5)
C302 0.092(8) 0.064(6) 0.077(7) 0.032(5) 0.026(6) 0.039(6)

loop_
_atom_type_symbol
_atom_type_description
_atom_type_scat_dispersion_real
_atom_type_scat_dispersion_imag
_atom_type_scat_source
C C 0.0033 0.0016 'International Tables Vol C Tables 4.2.6.8 and 6.1.1.4'
H H 0.0000 0.0000 'International Tables Vol C Tables 4.2.6.8 and 6.1.1.4'
O O 0.0106 0.0060 'International Tables Vol C Tables 4.2.6.8 and 6.1.1.4'
S S 0.1246 0.1234 'International Tables Vol C Tables 4.2.6.8 and 6.1.1.4'
Cl Cl 0.1484 0.1585 'International Tables Vol C Tables 4.2.6.8 and 6.1.1.4'
Pd Pd -0.9988 1.0072 'International Tables Vol C Tables 4.2.6.8 and 6.1.1.4'

loop_
_geom_angle_atom_site_label_1
_geom_angle_atom_site_label_2
_geom_angle_atom_site_label_3
_geom_angle
Cl1 Pd1 Cl2 178.54(11)
Cl1 Pd1 S1 93.64(6)
Cl2 Pd1 S1 86.52(6)
Cl1 Pd1 S4 93.47(6)
Cl2 Pd1 S4 86.44(7)
S1 Pd1 S4 172.40(6)
Cl3 Pd2 Cl4 175.62(11)
Cl3 Pd2 S3 91.44(6)
Cl4 Pd2 S3 87.42(6)
Cl3 Pd2 S2 91.85(6)
Cl4 Pd2 S2 89.03(6)
S3 Pd2 S2 175.06(6)
C36 S1 C46 106.5(3)
C36 S1 Pd1 110.4(2)
C46 S1 Pd1 104.8(2)
C16 S2 C6 104.6(3)
C16 S2 Pd2 105.1(2)
C6 S2 Pd2 109.1(2)
C76 S3 C66 103.3(3)
C76 S3 Pd2 108.7(2)
C66 S3 Pd2 107.2(2)
C106 S4 C96 103.6(3)
C106 S4 Pd1 109.5(2)
C96 S4 Pd1 100.8(2)
C1 O1 C54 117.5(5)
C2 O2 C7 113.2(6)
C3 O3 C8 114.9(6)
C1 O5 C5 113.9(5)
O1 C1 O5 110.9(5)
O1 C1 C2 110.6(6)
O5 C1 C2 109.3(6)
O1 C1 H1 108.7
O5 C1 H1 108.7
C2 C1 H1 108.6
O2 C2 C3 106.1(5)
O2 C2 C1 113.6(7)
C3 C2 C1 110.3(6)
O2 C2 H2 108.9
C3 C2 H2 108.9
C1 C2 H2 108.9
O3 C3 C2 109.6(6)
O3 C3 C4 108.6(6)
C2 C3 C4 110.2(5)
O3 C3 H3 109.4
C2 C3 H3 109.5
C4 C3 H3 109.5
O11 C4 C3 103.5(5)
O11 C4 C5 112.1(5)
C3 C4 C5 112.0(6)
O11 C4 H4 109.7
C3 C4 H4 109.7
C5 C4 H4 109.7
O5 C5 C4 106.6(5)
O5 C5 C6 102.0(5)
C4 C5 C6 116.9(6)
O5 C5 H5 110.2
C4 C5 H5 110.3
C6 C5 H5 110.3
C5 C6 S2 114.5(5)
C5 C6 H6A 108.6
S2 C6 H6A 108.6
C5 C6 H6B 108.7
S2 C6 H6B 108.7
H6A C6 H6B 107.6
O2 C7 H7A 109.4
O2 C7 H7B 109.5
H7A C7 H7B 109.5
O2 C7 H7C 109.5
H7A C7 H7C 109.5
H7B C7 H7C 109.5
O3 C8 H8A 109.4
O3 C8 H8B 109.5
H8A C8 H8B 109.5
O3 C8 H8C 109.5
H8A C8 H8C 109.5
H8B C8 H8C 109.5
C11 O11 C4 115.5(5)
C17 O12 C12 113.2(6)
C18 O13 C13 114.8(6)
C15 O15 C11 111.8(5)
O11 C11 O15 110.8(6)
O11 C11 C12 112.9(5)
O15 C11 C12 107.4(5)
O11 C11 H11 108.5
O15 C11 H11 108.5
C12 C11 H11 108.5
O12 C12 C11 113.0(5)
O12 C12 C13 106.7(5)
C11 C12 C13 113.1(6)
O12 C12 H12 107.9
C11 C12 H12 107.9
C13 C12 H12 107.9
O13 C13 C12 107.8(6)
O13 C13 C14 106.0(5)
C12 C13 C14 116.4(5)
O13 C13 H13 108.8
C12 C13 H13 108.8
C14 C13 H13 108.8
O21 C14 C13 107.1(5)
O21 C14 C15 110.2(6)
C13 C14 C15 108.7(5)
O21 C14 H14 110.3
C13 C14 H14 110.3
C15 C14 H14 110.3
O15 C15 C16 107.2(5)
O15 C15 C14 105.2(5)
C16 C15 C14 115.9(5)
O15 C15 H15 109.4
C16 C15 H15 109.5
C14 C15 H15 109.4
C15 C16 S2 110.3(4)
C15 C16 H16A 109.6
S2 C16 H16A 109.6
C15 C16 H16B 109.6
S2 C16 H16B 109.6
H16A C16 H16B 108.1
O12 C17 H17A 109.4
O12 C17 H17B 109.5
H17A C17 H17B 109.5
O12 C17 H17C 109.5
H17A C17 H17C 109.5
H17B C17 H17C 109.5
O13 C18 H18A 109.4
O13 C18 H18B 109.5
H18A C18 H18B 109.5
O13 C18 H18C 109.5
H18A C18 H18C 109.5
H18B C18 H18C 109.5
C14 O21 C21 118.2(5)
C22 O22 C27 114.7(6)
C28 O23 C23 115.5(8)
C21 O25 C25 113.8(5)
C29 O26 C26 110.5(8)
O25 C21 O21 112.4(5)
O25 C21 C22 108.2(5)
O21 C21 C22 108.4(6)
O25 C21 H21 109.3
O21 C21 H21 109.3
C22 C21 H21 109.2
O22 C22 C21 112.1(6)
O22 C22 C23 108.2(5)
C21 C22 C23 110.5(5)
O22 C22 H22 108.7
C21 C22 H22 108.7
C23 C22 H22 108.7
O23 C23 C24 106.9(5)
O23 C23 C22 110.9(5)
C24 C23 C22 110.4(5)
O23 C23 H23 109.5
C24 C23 H23 109.5
C22 C23 H23 109.5
O31 C24 C23 106.9(5)
O31 C24 C25 110.5(5)
C23 C24 C25 113.1(5)
O31 C24 H24 108.7
C23 C24 H24 108.7
C25 C24 H24 108.7
O25 C25 C26 107.1(6)
O25 C25 C24 111.4(5)
C26 C25 C24 112.5(6)
O25 C25 H25 108.6
C26 C25 H25 108.5
C24 C25 H25 108.6
O26 C26 C25 109.1(7)
O26 C26 H26A 109.8
C25 C26 H26A 109.9
O26 C26 H26B 109.9
C25 C26 H26B 109.9
H26A C26 H26B 108.3
O22 C27 H27A 109.5
O22 C27 H27B 109.5
H27A C27 H27B 109.5
O22 C27 H27C 109.4
H27A C27 H27C 109.5
H27B C27 H27C 109.5
O23 C28 H28A 109.6
O23 C28 H28B 109.4
H28A C28 H28B 109.5
O23 C28 H28C 109.5
H28A C28 H28C 109.5
H28B C28 H28C 109.5
O26 C29 H29A 109.4
O26 C29 H29B 109.5
H29A C29 H29B 109.5
O26 C29 H29C 109.5
H29A C29 H29C 109.5
H29B C29 H29C 109.5
C31 O31 C24 116.6(5)
C32 O32 C37 113.2(6)
C33 O33 C38 113.9(6)
C31 O35 C35 114.3(5)
O31 C31 O35 111.6(5)
O31 C31 C32 111.3(5)
O35 C31 C32 108.6(5)
O31 C31 H31 108.4
O35 C31 H31 108.4
C32 C31 H31 108.4
O32 C32 C33 108.5(6)
O32 C32 C31 113.1(5)
C33 C32 C31 111.8(5)
O32 C32 H32 107.7
C33 C32 H32 107.7
C31 C32 H32 107.7
O33 C33 C32 108.7(5)
O33 C33 C34 105.5(5)
C32 C33 C34 113.8(5)
O33 C33 H33 109.6
C32 C33 H33 109.6
C34 C33 H33 109.6
O41 C34 C33 104.6(5)
O41 C34 C35 112.0(5)
C33 C34 C35 112.5(5)
O41 C34 H34 109.2
C33 C34 H34 109.2
C35 C34 H34 109.2
O35 C35 C36 103.2(5)
O35 C35 C34 106.8(5)
C36 C35 C34 116.8(5)
O35 C35 H35 109.9
C36 C35 H35 109.9
C34 C35 H35 109.9
C35 C36 S1 115.1(4)
C35 C36 H36A 108.5
S1 C36 H36A 108.5
C35 C36 H36B 108.5
S1 C36 H36B 108.5
H36A C36 H36B 107.5
O32 C37 H37A 109.4
O32 C37 H37B 109.5
H37A C37 H37B 109.5
O32 C37 H37C 109.5
H37A C37 H37C 109.5
H37B C37 H37C 109.5
O33 C38 H38A 109.5
O33 C38 H38B 109.5
H38A C38 H38B 109.5
O33 C38 H38C 109.4
H38A C38 H38C 109.5
H38B C38 H38C 109.5
C41 O41 C34 115.6(5)
C42 O42 C47 115.5(6)
C43 O43 C48 115.3(6)
C41 O45 C45 111.9(5)
O41 C41 O45 111.7(5)
O41 C41 C42 110.3(6)
O45 C41 C42 107.6(5)
O41 C41 H41 109.1
O45 C41 H41 109.1
C42 C41 H41 109.1
O42 C42 C41 112.7(6)
O42 C42 C43 107.9(6)
C41 C42 C43 113.5(6)
O42 C42 H42 107.5
C41 C42 H42 107.5
C43 C42 H42 107.5
O43 C43 C44 108.4(6)
O43 C43 C42 109.6(6)
C44 C43 C42 113.8(6)
O43 C43 H43 108.3
C44 C43 H43 108.3
C42 C43 H43 108.3
O51 C44 C43 106.8(6)
O51 C44 C45 110.1(5)
C43 C44 C45 109.2(5)
O51 C44 H44 110.2
C43 C44 H44 110.2
C45 C44 H44 110.2
O45 C45 C46 106.1(5)
O45 C45 C44 105.8(5)
C46 C45 C44 118.1(6)
O45 C45 H45 108.8
C46 C45 H45 108.9
C44 C45 H45 108.9
C45 C46 S1 109.1(5)
C45 C46 H46A 109.9
S1 C46 H46A 109.9
C45 C46 H46B 109.9
S1 C46 H46B 109.9
H46A C46 H46B 108.3
O42 C47 H47A 109.5
O42 C47 H47B 109.5
H47A C47 H47B 109.5
O42 C47 H47C 109.4
H47A C47 H47C 109.5
H47B C47 H47C 109.5
O43 C48 H48A 109.5
O43 C48 H48B 109.4
H48A C48 H48B 109.5
O43 C48 H48C 109.5
H48A C48 H48C 109.5
H48B C48 H48C 109.5
C51 O51 C44 121.0(6)
C57 O52 C52 117.7(10)
C55 O55 C51 114.3(6)
C58 O53 C53 113.1(7)
C56 O56 C59 113.8(7)
O51 C51 O55 110.0(6)
O51 C51 C52 109.8(7)
O55 C51 C52 111.2(7)
O51 C51 H51 108.6
O55 C51 H51 108.6
C52 C51 H51 108.6
O52 C52 C51 111.1(7)
O52 C52 C53 110.5(8)
C51 C52 C53 109.0(6)
O52 C52 H52 108.7
C51 C52 H52 108.7
C53 C52 H52 108.7
O53 C53 C54 108.6(6)
O53 C53 C52 111.0(6)
C54 C53 C52 109.6(7)
O53 C53 H53 109.2
C54 C53 H53 109.2
C52 C53 H53 109.2
O1 C54 C53 107.5(6)
O1 C54 C55 110.0(6)
C53 C54 C55 113.4(6)
O1 C54 H54 108.6
C53 C54 H54 108.6
C55 C54 H54 108.6
O55 C55 C56 105.8(7)
O55 C55 C54 112.4(6)
C56 C55 C54 112.6(7)
O55 C55 H55 108.6
C56 C55 H55 108.6
C54 C55 H55 108.6
O56 C56 C55 110.0(7)
O56 C56 H56A 109.7
C55 C56 H56A 109.7
O56 C56 H56B 109.7
C55 C56 H56B 109.6
H56A C56 H56B 108.2
O52 C57 H57A 109.4
O52 C57 H57B 109.5
H57A C57 H57B 109.5
O52 C57 H57C 109.5
H57A C57 H57C 109.5
H57B C57 H57C 109.5
O53 C58 H58A 109.5
O53 C58 H58B 109.5
H58A C58 H58B 109.5
O53 C58 H58C 109.4
H58A C58 H58C 109.5
H58B C58 H58C 109.5
O56 C59 H59A 109.4
O56 C59 H59B 109.5
H59A C59 H59B 109.5
O56 C59 H59C 109.5
H59A C59 H59C 109.5
H59B C59 H59C 109.5
C61 O61 C114 118.1(5)
C62 O62 C67 115.8(6)
C68 O63 C63 112.9(6)
C61 O65 C65 115.2(5)
C119 O68 C116 112.6(6)
O65 C61 O61 110.9(5)
O65 C61 C62 109.6(5)
O61 C61 C62 108.6(5)
O65 C61 H61 109.2
O61 C61 H61 109.2
C62 C61 H61 109.2
O62 C62 C63 107.5(6)
O62 C62 C61 114.8(6)
C63 C62 C61 108.1(5)
O62 C62 H62 108.8
C63 C62 H62 108.8
C61 C62 H62 108.8
O63 C63 C62 109.8(5)
O63 C63 C64 105.8(5)
C62 C63 C64 112.9(5)
O63 C63 H63 109.4
C62 C63 H63 109.4
C64 C63 H63 109.4
O71 C64 C63 105.0(5)
O71 C64 C65 112.3(5)
C63 C64 C65 111.7(5)
O71 C64 H64 109.3
C63 C64 H64 109.3
C65 C64 H64 109.2
O65 C65 C64 108.5(4)
O65 C65 C66 102.4(4)
C64 C65 C66 114.6(5)
O65 C65 H65 110.3
C64 C65 H65 110.4
C66 C65 H65 110.4
C65 C66 S3 115.3(4)
C65 C66 H66A 108.4
S3 C66 H66A 108.4
C65 C66 H66B 108.4
S3 C66 H66B 108.5
H66A C66 H66B 107.5
O62 C67 H67A 109.5
O62 C67 H67B 109.5
H67A C67 H67B 109.5
O62 C67 H67C 109.5
H67A C67 H67C 109.5
H67B C67 H67C 109.5
O63 C68 H68A 109.4
O63 C68 H68B 109.5
H68A C68 H68B 109.5
O63 C68 H68C 109.5
H68A C68 H68C 109.5
H68B C68 H68C 109.5
C71 O71 C64 114.6(5)
C72 O72 C77 111.9(6)
C78 O73 C73 116.7(7)
C71 O75 C75 111.7(5)
O75 C71 O71 109.4(5)
O75 C71 C72 107.9(5)
O71 C71 C72 112.4(6)
O75 C71 H71 109.0
O71 C71 H71 109.0
C72 C71 H71 109.0
O72 C72 C71 113.1(5)
O72 C72 C73 107.9(5)
C71 C72 C73 113.3(5)
O72 C72 H72 107.4
C71 C72 H72 107.4
C73 C72 H72 107.4
O73 C73 C74 107.6(5)
O73 C73 C72 108.3(5)
C74 C73 C72 115.9(6)
O73 C73 H73 108.3
C74 C73 H73 108.3
C72 C73 H73 108.3
O81 C74 C73 107.7(5)
O81 C74 C75 110.7(5)
C73 C74 C75 109.0(5)
O81 C74 H74 109.8
C73 C74 H74 109.8
C75 C74 H74 109.8
O75 C75 C76 105.2(5)
O75 C75 C74 106.9(5)
C76 C75 C74 117.0(5)
O75 C75 H75 109.2
C76 C75 H75 109.2
C74 C75 H75 109.2
C75 C76 S3 110.9(4)
C75 C76 H76A 109.5
S3 C76 H76A 109.5
C75 C76 H76B 109.4
S3 C76 H76B 109.5
H76A C76 H76B 108.0
O72 C77 H77A 109.4
O72 C77 H77B 109.4
H77A C77 H77B 109.5
O72 C77 H77C 109.6
H77A C77 H77C 109.5
H77B C77 H77C 109.5
O73 C78 H78A 109.5
O73 C78 H78B 109.5
H78A C78 H78B 109.5
O73 C78 H78C 109.5
H78A C78 H78C 109.5
H78B C78 H78C 109.5
C81 O81 C74 117.9(5)
C87 O82 C82 115.5(8)
C88 O83 C83 116.7(7)
C81 O85 C85 113.4(5)
C86 O86 C89 111.9(6)
O81 C81 O85 113.1(5)
O81 C81 C82 109.0(5)
O85 C81 C82 108.7(5)
O81 C81 H81 108.7
O85 C81 H81 108.7
C82 C81 H81 108.6
O82 C82 C83 109.0(6)
O82 C82 C81 112.3(6)
C83 C82 C81 112.0(5)
O82 C82 H82 107.8
C83 C82 H82 107.8
C81 C82 H82 107.8
O83 C83 C84 108.4(6)
O83 C83 C82 110.1(5)
C84 C83 C82 110.6(6)
O83 C83 H83 109.3
C84 C83 H83 109.3
C82 C83 H83 109.2
O91 C84 C83 107.1(6)
O91 C84 C85 109.6(5)
C83 C84 C85 113.3(5)
O91 C84 H84 109.0
C83 C84 H84 108.9
C85 C84 H84 109.0
O85 C85 C84 110.1(5)
O85 C85 C86 106.7(6)
C84 C85 C86 112.7(6)
O85 C85 H85 109.1
C84 C85 H85 109.1
C86 C85 H85 109.1
O86 C86 C85 108.3(6)
O86 C86 H86A 110.0
C85 C86 H86A 110.1
O86 C86 H86B 110.0
C85 C86 H86B 110.1
H86A C86 H86B 108.4
O82 C87 H87A 109.4
O82 C87 H87B 109.6
H87A C87 H87B 109.5
O82 C87 H87C 109.4
H87A C87 H87C 109.5
H87B C87 H87C 109.5
O83 C88 H88A 109.4
O83 C88 H88B 109.5
H88A C88 H88B 109.5
O83 C88 H88C 109.5
H88A C88 H88C 109.5
H88B C88 H88C 109.5
O86 C89 H89A 109.5
O86 C89 H89B 109.4
H89A C89 H89B 109.5
O86 C89 H89C 109.5
H89A C89 H89C 109.5
H89B C89 H89C 109.5
C91 O91 C84 118.3(5)
C97 O92 C92 115.2(7)
C93 O93 C98 113.6(6)
C91 O95 C95 114.0(5)
O91 C91 O95 112.4(5)
O91 C91 C92 110.3(6)
O95 C91 C92 107.1(5)
O91 C91 H91 109.0
O95 C91 H91 109.0
C92 C91 H91 109.0
O92 C92 C93 107.3(6)
O92 C92 C91 112.5(5)
C93 C92 C91 109.6(5)
O92 C92 H92 109.1
C93 C92 H92 109.1
C91 C92 H92 109.1
O93 C93 C92 111.5(5)
O93 C93 C94 106.3(5)
C92 C93 C94 111.9(5)
O93 C93 H93 109.0
C92 C93 H93 109.0
C94 C93 H93 109.0
O101 C94 C93 105.6(5)
O101 C94 C95 111.5(5)
C93 C94 C95 114.6(5)
O101 C94 H94 108.3
C93 C94 H94 108.3
C95 C94 H94 108.3
O95 C95 C94 109.4(5)
O95 C95 C96 101.0(5)
C94 C95 C96 115.6(5)
O95 C95 H95 110.1
C94 C95 H95 110.2
C96 C95 H95 110.1
C95 C96 S4 117.5(4)
C95 C96 H96A 107.9
S4 C96 H96A 107.9
C95 C96 H96B 107.9
S4 C96 H96B 107.9
H96A C96 H96B 107.2
O92 C97 H97A 109.5
O92 C97 H97B 109.5
H97A C97 H97B 109.5
O92 C97 H97C 109.5
H97A C97 H97C 109.5
H97B C97 H97C 109.5
O93 C98 H98A 109.4
O93 C98 H98B 109.5
H98A C98 H98B 109.5
O93 C98 H98C 109.5
H98A C98 H98C 109.5
H98B C98 H98C 109.5
C101 O101 C94 115.1(5)
C102 O102 C107 113.0(9)
C108 O103 C103 113.7(7)
C101 O105 C105 112.0(5)
O101 C101 O105 109.2(6)
O101 C101 C102 110.8(6)
O105 C101 C102 108.3(6)
O101 C101 H101 109.5
O105 C101 H101 109.5
C102 C101 H101 109.5
O102 C102 C103 106.7(6)
O102 C102 C101 111.8(6)
C103 C102 C101 113.2(6)
O102 C102 H102 108.3
C103 C102 H102 108.3
C101 C102 H102 108.3
O103 C103 C104 108.8(6)
O103 C103 C102 106.5(6)
C104 C103 C102 113.1(6)
O103 C103 H103 109.5
C104 C103 H103 109.5
C102 C103 H103 109.5
O111 C104 C105 111.1(5)
O111 C104 C103 106.3(5)
C105 C104 C103 107.8(5)
O111 C104 H104 110.5
C105 C104 H104 110.5
C103 C104 H104 110.5
O105 C105 C106 105.5(5)
O105 C105 C104 106.6(5)
C106 C105 C104 118.1(5)
O105 C105 H105 108.7
C106 C105 H105 108.8
C104 C105 H105 108.7
C105 C106 S4 110.6(4)
C105 C106 H10A 109.6
S4 C106 H10A 109.5
C105 C106 H10B 109.5
S4 C106 H10B 109.5
H10A C106 H10B 108.1
O102 C107 H10C 109.3
O102 C107 H10D 109.4
H10C C107 H10D 109.5
O102 C107 H10E 109.6
H10C C107 H10E 109.5
H10D C107 H10E 109.5
O103 C108 H10F 109.5
O103 C108 H10G 109.4
H10F C108 H10G 109.5
O103 C108 H10H 109.5
H10F C108 H10H 109.5
H10G C108 H10H 109.5
C111 O111 C104 119.1(5)
C112 O112 C117 114.2(6)
C118 O113 C113 114.0(6)
C111 O115 C115 113.0(5)
O115 C111 O111 111.1(5)
O115 C111 C112 109.9(5)
O111 C111 C112 108.2(5)
O115 C111 H111 109.2
O111 C111 H111 109.2
C112 C111 H111 109.2
O112 C112 C113 111.4(6)
O112 C112 C111 109.9(5)
C113 C112 C111 108.8(5)
O112 C112 H112 108.9
C113 C112 H112 108.9
C111 C112 H112 108.9
O113 C113 C112 109.7(5)
O113 C113 C114 108.6(5)
C112 C113 C114 110.9(5)
O113 C113 H113 109.2
C112 C113 H113 109.2
C114 C113 H113 109.2
O61 C114 C115 110.3(5)
O61 C114 C113 107.3(5)
C115 C114 C113 111.5(5)
O61 C114 H114 109.3
C115 C114 H114 109.2
C113 C114 H114 109.2
O115 C115 C114 111.6(5)
O115 C115 C116 106.2(5)
C114 C115 C116 113.0(6)
O115 C115 H115 108.6
C114 C115 H115 108.6
C116 C115 H115 108.6
O68 C116 C115 108.9(6)
O68 C116 H11A 109.9
C115 C116 H11A 109.9
O68 C116 H11B 109.9
C115 C116 H11B 109.9
H11A C116 H11B 108.3
O112 C117 H11C 109.5
O112 C117 H11D 109.5
H11C C117 H11D 109.5
O112 C117 H11E 109.5
H11C C117 H11E 109.5
H11D C117 H11E 109.5
O113 C118 H11F 109.5
O113 C118 H11G 109.5
H11F C118 H11G 109.5
O113 C118 H11H 109.4
H11F C118 H11H 109.5
H11G C118 H11H 109.5
O68 C119 H11I 109.5
O68 C119 H11J 109.5
H11I C119 H11J 109.5
O68 C119 H11K 109.5
H11I C119 H11K 109.5
H11J C119 H11K 109.5
C202 C201 Cl6A 101.7(13)
C202 C201 Cl5A 96.8(12)
Cl6A C201 Cl5A 120.2(13)
C201 C202 Cl8A 116.0(12)
C201 C202 Cl7A 100.4(11)
Cl8A C202 Cl7A 120.4(8)
C204 C203 Cl7B 100.5(13)
C204 C203 Cl6B 106.9(14)
Cl7B C203 Cl6B 121.0(13)
C203 C204 Cl8B 106.7(16)
C203 C204 Cl5B 93.3(17)
Cl8B C204 Cl5B 117.7(16)
Cl13 Cl11 C206 48.4(8)
Cl14 Cl12 C205 65.5(8)
C206 Cl13 Cl11 71.5(10)
C206 Cl13 Cl14 98.7(10)
Cl11 Cl13 Cl14 126.4(6)
C206 Cl13 C205 46.6(11)
Cl11 Cl13 C205 93.9(8)
Cl14 Cl13 C205 53.1(7)
Cl12 Cl14 C205 65.6(9)
Cl12 Cl14 Cl13 131.3(7)
C205 Cl14 Cl13 65.9(8)
C206 C205 Cl12 150.3(18)
C206 C205 Cl10 107.3(15)
Cl12 C205 Cl10 94.9(11)
C206 C205 Cl14 103.3(15)
Cl12 C205 Cl14 49.0(7)
Cl10 C205 Cl14 111.6(12)
C206 C205 Cl13 43.2(11)
Cl12 C205 Cl13 110.0(11)
Cl10 C205 Cl13 113.2(11)
Cl14 C205 Cl13 61.1(8)
Cl13 C206 C205 90.1(16)
Cl13 C206 Cl9 161.3(17)
C205 C206 Cl9 108.5(16)
Cl13 C206 Cl11 60.0(9)
C205 C206 Cl11 111.1(16)
Cl9 C206 Cl11 109.9(12)
C208 C207 Cl17 119.9(17)
C208 C207 Cl18 97(2)
Cl17 C207 Cl18 110.3(13)
C208 C207 H207 109.7
Cl17 C207 H207 109.4
Cl18 C207 H207 109.4
C207 C208 Cl15 99(2)
C207 C208 Cl16 123(2)
Cl15 C208 Cl16 102.2(13)
C207 C208 H208 110.4
Cl15 C208 H208 110.0
Cl16 C208 H208 110.1

loop_
_geom_bond_atom_site_label_1
_geom_bond_atom_site_label_2
_geom_bond_distance
Pd1 Cl1 2.2849(17)
Pd1 Cl2 2.2882(18)
Pd1 S1 2.3212(16)
Pd1 S4 2.3360(16)
Pd2 Cl3 2.2639(18)
Pd2 Cl4 2.2878(18)
Pd2 S3 2.3346(16)
Pd2 S2 2.3458(16)
S1 C36 1.828(6)
S1 C46 1.837(7)
S2 C16 1.818(7)
S2 C6 1.838(7)
S3 C76 1.809(7)
S3 C66 1.836(7)
S4 C106 1.793(7)
S4 C96 1.832(7)
O1 C1 1.415(8)
O1 C54 1.440(10)
O2 C2 1.415(8)
O2 C7 1.416(9)
O3 C3 1.407(9)
O3 C8 1.416(10)
O5 C1 1.430(8)
O5 C5 1.446(7)
C1 C2 1.518(11)
C1 H1 0.9800
C2 C3 1.511(10)
C2 H2 0.9800
C3 C4 1.535(9)
C3 H3 0.9800
C4 O11 1.453(8)
C4 C5 1.539(10)
C4 H4 0.9800
C5 C6 1.563(8)
C5 H5 0.9800
C6 H6A 0.9700
C6 H6B 0.9700
C7 H7A 0.9600
C7 H7B 0.9600
C7 H7C 0.9600
C8 H8A 0.9600
C8 H8B 0.9600
C8 H8C 0.9600
O11 C11 1.390(8)
O12 C17 1.402(10)
O12 C12 1.433(8)
O13 C18 1.391(10)
O13 C13 1.433(8)
O15 C15 1.421(8)
O15 C11 1.420(8)
C11 C12 1.517(10)
C11 H11 0.9800
C12 C13 1.513(9)
C12 H12 0.9800
C13 C14 1.523(10)
C13 H13 0.9800
C14 O21 1.434(8)
C14 C15 1.546(9)
C14 H14 0.9800
C15 C16 1.519(9)
C15 H15 0.9800
C16 H16A 0.9700
C16 H16B 0.9700
C17 H17A 0.9600
C17 H17B 0.9600
C17 H17C 0.9600
C18 H18A 0.9600
C18 H18B 0.9600
C18 H18C 0.9600
O21 C21 1.416(8)
O22 C22 1.418(9)
O22 C27 1.445(10)
O23 C28 1.385(13)
O23 C23 1.429(7)
O25 C21 1.417(9)
O25 C25 1.431(8)
O26 C29 1.398(12)
O26 C26 1.449(12)
C21 C22 1.527(9)
C21 H21 0.9800
C22 C23 1.512(9)
C22 H22 0.9800
C23 C24 1.522(10)
C23 H23 0.9800
C24 O31 1.434(7)
C24 C25 1.533(9)
C24 H24 0.9800
C25 C26 1.489(11)
C25 H25 0.9800
C26 H26A 0.9700
C26 H26B 0.9700
C27 H27A 0.9600
C27 H27B 0.9600
C27 H27C 0.9600
C28 H28A 0.9600
C28 H28B 0.9600
C28 H28C 0.9600
C29 H29A 0.9600
C29 H29B 0.9600
C29 H29C 0.9600
O31 C31 1.405(8)
O32 C32 1.388(8)
O32 C37 1.443(9)
O33 C33 1.433(7)
O33 C38 1.426(10)
O35 C31 1.435(8)
O35 C35 1.446(7)
C31 C32 1.544(8)
C31 H31 0.9800
C32 C33 1.511(9)
C32 H32 0.9800
C33 C34 1.514(9)
C33 H33 0.9800
C34 O41 1.444(8)
C34 C35 1.551(8)
C34 H34 0.9800
C35 C36 1.527(9)
C35 H35 0.9800
C36 H36A 0.9700
C36 H36B 0.9700
C37 H37A 0.9600
C37 H37B 0.9600
C37 H37C 0.9600
C38 H38A 0.9600
C38 H38B 0.9600
C38 H38C 0.9600
O41 C41 1.402(8)
O42 C42 1.421(9)
O42 C47 1.434(10)
O43 C43 1.408(8)
O43 C48 1.422(11)
O45 C41 1.414(8)
O45 C45 1.433(8)
C41 C42 1.521(9)
C41 H41 0.9800
C42 C43 1.507(10)
C42 H42 0.9800
C43 C44 1.527(10)
C43 H43 0.9800
C44 O51 1.457(8)
C44 C45 1.529(8)
C44 H44 0.9800
C45 C46 1.510(10)
C45 H45 0.9800
C46 H46A 0.9700
C46 H46B 0.9700
C47 H47A 0.9600
C47 H47B 0.9600
C47 H47C 0.9600
C48 H48A 0.9600
C48 H48B 0.9600
C48 H48C 0.9600
O51 C51 1.417(9)
O52 C57 1.351(15)
O52 C52 1.398(11)
O55 C55 1.429(10)
O55 C51 1.428(10)
O53 C58 1.415(13)
O53 C53 1.412(8)
O56 C56 1.446(11)
O56 C59 1.436(12)
C51 C52 1.486(12)
C51 H51 0.9800
C52 C53 1.533(13)
C52 H52 0.9800
C53 C54 1.525(10)
C53 H53 0.9800
C54 C55 1.541(10)
C54 H54 0.9800
C55 C56 1.487(12)
C55 H55 0.9800
C56 H56A 0.9700
C56 H56B 0.9700
C57 H57A 0.9600
C57 H57B 0.9600
C57 H57C 0.9600
C58 H58A 0.9600
C58 H58B 0.9600
C58 H58C 0.9600
C59 H59A 0.9600
C59 H59B 0.9600
C59 H59C 0.9600
O61 C61 1.419(9)
O61 C114 1.442(7)
O62 C62 1.389(8)
O62 C67 1.414(9)
O63 C68 1.387(11)
O63 C63 1.441(7)
O65 C61 1.417(8)
O65 C65 1.442(6)
O68 C119 1.414(9)
O68 C116 1.428(9)
C61 C62 1.527(10)
C61 H61 0.9800
C62 C63 1.509(9)
C62 H62 0.9800
C63 C64 1.531(9)
C63 H63 0.9800
C64 O71 1.433(7)
C64 C65 1.559(8)
C64 H64 0.9800
C65 C66 1.567(8)
C65 H65 0.9800
C66 H66A 0.9700
C66 H66B 0.9700
C67 H67A 0.9600
C67 H67B 0.9600
C67 H67C 0.9600
C68 H68A 0.9600
C68 H68B 0.9600
C68 H68C 0.9600
O71 C71 1.407(8)
O72 C72 1.418(8)
O72 C77 1.422(10)
O73 C78 1.400(12)
O73 C73 1.424(7)
O75 C71 1.423(8)
O75 C75 1.439(7)
C71 C72 1.529(9)
C71 H71 0.9800
C72 C73 1.532(9)
C72 H72 0.9800
C73 C74 1.483(10)
C73 H73 0.9800
C74 O81 1.425(8)
C74 C75 1.543(8)
C74 H74 0.9800
C75 C76 1.506(9)
C75 H75 0.9800
C76 H76A 0.9700
C76 H76B 0.9700
C77 H77A 0.9600
C77 H77B 0.9600
C77 H77C 0.9600
C78 H78A 0.9600
C78 H78B 0.9600
C78 H78C 0.9600
O81 C81 1.418(8)
O82 C87 1.377(13)
O82 C82 1.432(9)
O83 C88 1.378(13)
O83 C83 1.420(9)
O85 C81 1.405(8)
O85 C85 1.440(8)
O86 C86 1.435(10)
O86 C89 1.463(9)
C81 C82 1.535(9)
C81 H81 0.9800
C82 C83 1.500(11)
C82 H82 0.9800
C83 C84 1.506(9)
C83 H83 0.9800
C84 O91 1.451(8)
C84 C85 1.533(9)
C84 H84 0.9800
C85 C86 1.521(10)
C85 H85 0.9800
C86 H86A 0.9700
C86 H86B 0.9700
C87 H87A 0.9600
C87 H87B 0.9600
C87 H87C 0.9600
C88 H88A 0.9600
C88 H88B 0.9600
C88 H88C 0.9600
C89 H89A 0.9600
C89 H89B 0.9600
C89 H89C 0.9600
O91 C91 1.383(8)
O92 C97 1.368(11)
O92 C92 1.431(8)
O93 C93 1.422(8)
O93 C98 1.429(10)
O95 C91 1.434(7)
O95 C95 1.456(7)
C91 C92 1.518(10)
C91 H91 0.9800
C92 C93 1.513(9)
C92 H92 0.9800
C93 C94 1.524(8)
C93 H93 0.9800
C94 O101 1.435(7)
C94 C95 1.533(9)
C94 H94 0.9800
C95 C96 1.562(8)
C95 H95 0.9800
C96 H96A 0.9700
C96 H96B 0.9700
C97 H97A 0.9600
C97 H97B 0.9600
C97 H97C 0.9600
C98 H98A 0.9600
C98 H98B 0.9600
C98 H98C 0.9600
O101 C101 1.398(9)
O102 C102 1.408(10)
O102 C107 1.444(12)
O103 C108 1.427(12)
O103 C103 1.433(8)
O105 C101 1.426(9)
O105 C105 1.438(8)
C101 C102 1.546(10)
C101 H101 0.9800
C102 C103 1.531(9)
C102 H102 0.9800
C103 C104 1.509(10)
C103 H103 0.9800
C104 O111 1.445(8)
C104 C105 1.529(8)
C104 H104 0.9800
C105 C106 1.520(9)
C105 H105 0.9800
C106 H10A 0.9700
C106 H10B 0.9700
C107 H10C 0.9600
C107 H10D 0.9600
C107 H10E 0.9600
C108 H10F 0.9600
C108 H10G 0.9600
C108 H10H 0.9600
O111 C111 1.414(8)
O112 C112 1.417(8)
O112 C117 1.419(11)
O113 C118 1.418(9)
O113 C113 1.442(7)
O115 C111 1.409(8)
O115 C115 1.434(7)
C111 C112 1.516(9)
C111 H111 0.9800
C112 C113 1.502(9)
C112 H112 0.9800
C113 C114 1.523(9)
C113 H113 0.9800
C114 C115 1.509(9)
C114 H114 0.9800
C115 C116 1.520(10)
C115 H115 0.9800
C116 H11A 0.9700
C116 H11B 0.9700
C117 H11C 0.9600
C117 H11D 0.9600
C117 H11E 0.9600
C118 H11F 0.9600
C118 H11G 0.9600
C118 H11H 0.9600
C119 H11I 0.9600
C119 H11J 0.9600
C119 H11K 0.9600
Cl5A C201 1.88(2)
Cl6A C201 1.75(2)
Cl7A C202 1.916(15)
Cl8A C202 1.738(15)
C201 C202 1.62(3)
Cl5B C204 1.74(3)
Cl6B C203 1.89(3)
Cl7B C203 1.75(2)
Cl8B C204 1.60(3)
C203 C204 1.58(3)
Cl9 C206 1.70(2)
Cl10 C205 1.92(2)
Cl11 Cl13 1.662(11)
Cl11 C206 1.82(2)
Cl12 Cl14 1.522(12)
Cl12 C205 1.84(2)
Cl13 C206 1.44(2)
Cl13 Cl14 2.009(13)
Cl13 C205 2.09(2)
Cl14 C205 1.84(2)
C205 C206 1.52(3)
Cl15 C208 2.04(4)
Cl16 C208 1.78(2)
Cl17 C207 1.711(19)
Cl18 C207 1.90(2)
C207 C208 1.27(3)
C207 H207 0.9800
C208 H208 0.9800
O301 C302 1.378(15)
C301 O302 1.425(17)

loop_
_geom_torsion_atom_site_label_1
_geom_torsion_atom_site_label_2
_geom_torsion_atom_site_label_3
_geom_torsion_atom_site_label_4
_geom_torsion
Cl1 Pd1 S1 C36 -0.6(2)
Cl2 Pd1 S1 C36 -179.2(2)
S4 Pd1 S1 C36 158.7(5)
Cl1 Pd1 S1 C46 113.7(2)
Cl2 Pd1 S1 C46 -64.8(3)
S4 Pd1 S1 C46 -87.0(5)
Cl3 Pd2 S2 C16 139.8(2)
Cl4 Pd2 S2 C16 -44.5(2)
S3 Pd2 S2 C16 -88.6(8)
Cl3 Pd2 S2 C6 28.1(3)
Cl4 Pd2 S2 C6 -156.2(3)
S3 Pd2 S2 C6 159.8(7)
Cl3 Pd2 S3 C76 -18.1(3)
Cl4 Pd2 S3 C76 166.1(3)
S2 Pd2 S3 C76 -149.8(7)
Cl3 Pd2 S3 C66 -129.3(2)
Cl4 Pd2 S3 C66 55.0(2)
S2 Pd2 S3 C66 99.1(7)
Cl1 Pd1 S4 C106 4.7(3)
Cl2 Pd1 S4 C106 -176.7(3)
S1 Pd1 S4 C106 -154.6(5)
Cl1 Pd1 S4 C96 -104.0(2)
Cl2 Pd1 S4 C96 74.5(2)
S1 Pd1 S4 C96 96.7(5)
C54 O1 C1 O5 100.1(7)
C54 O1 C1 C2 -138.5(6)
C5 O5 C1 O1 57.4(8)
C5 O5 C1 C2 -64.8(7)
C7 O2 C2 C3 -162.3(7)
C7 O2 C2 C1 76.4(8)
O1 C1 C2 O2 53.9(7)
O5 C1 C2 O2 176.2(5)
O1 C1 C2 C3 -65.1(7)
O5 C1 C2 C3 57.3(7)
C8 O3 C3 C2 -122.6(7)
C8 O3 C3 C4 116.9(7)
O2 C2 C3 O3 64.7(8)
C1 C2 C3 O3 -171.9(5)
O2 C2 C3 C4 -175.8(6)
C1 C2 C3 C4 -52.4(8)
O3 C3 C4 O11 -66.2(7)
C2 C3 C4 O11 173.7(6)
O3 C3 C4 C5 172.9(5)
C2 C3 C4 C5 52.8(8)
C1 O5 C5 C4 62.6(7)
C1 O5 C5 C6 -174.3(6)
O11 C4 C5 O5 -171.2(5)
C3 C4 C5 O5 -55.4(7)
O11 C4 C5 C6 75.5(7)
C3 C4 C5 C6 -168.7(5)
O5 C5 C6 S2 122.7(5)
C4 C5 C6 S2 -121.5(6)
C16 S2 C6 C5 97.9(5)
Pd2 S2 C6 C5 -150.1(4)
C3 C4 O11 C11 141.5(6)
C5 C4 O11 C11 -97.7(7)
C4 O11 C11 O15 77.5(7)
C4 O11 C11 C12 -161.9(6)
C15 O15 C11 O11 54.2(7)
C15 O15 C11 C12 -69.6(7)
C17 O12 C12 C11 75.0(8)
C17 O12 C12 C13 -160.0(6)
O11 C11 C12 O12 45.8(8)
O15 C11 C12 O12 168.3(5)
O11 C11 C12 C13 -75.6(7)
O15 C11 C12 C13 46.9(7)
C18 O13 C13 C12 -102.7(7)
C18 O13 C13 C14 131.9(7)
O12 C12 C13 O13 78.8(6)
C11 C12 C13 O13 -156.3(5)
O12 C12 C13 C14 -162.3(5)
C11 C12 C13 C14 -37.4(8)
O13 C13 C14 O21 -79.0(6)
C12 C13 C14 O21 161.1(5)
O13 C13 C14 C15 161.9(5)
C12 C13 C14 C15 42.0(7)
C11 O15 C15 C16 -160.4(5)
C11 O15 C15 C14 75.7(6)
O21 C14 C15 O15 -174.3(5)
C13 C14 C15 O15 -57.3(6)
O21 C14 C15 C16 67.5(7)
C13 C14 C15 C16 -175.5(5)
O15 C15 C16 S2 82.4(5)
C14 C15 C16 S2 -160.4(5)
C6 S2 C16 C15 -46.5(5)
Pd2 S2 C16 C15 -161.3(4)
C13 C14 O21 C21 134.8(6)
C15 C14 O21 C21 -107.2(6)
C25 O25 C21 O21 55.8(7)
C25 O25 C21 C22 -64.0(7)
C14 O21 C21 O25 105.6(6)
C14 O21 C21 C22 -134.8(6)
C27 O22 C22 C21 77.3(7)
C27 O22 C22 C23 -160.6(6)
O25 C21 C22 O22 -178.0(5)
O21 C21 C22 O22 59.8(7)
O25 C21 C22 C23 61.2(7)
O21 C21 C22 C23 -60.9(7)
C28 O23 C23 C24 146.1(10)
C28 O23 C23 C22 -93.4(11)
O22 C22 C23 O23 65.4(7)
C21 C22 C23 O23 -171.5(6)
O22 C22 C23 C24 -176.2(5)
C21 C22 C23 C24 -53.1(7)
O23 C23 C24 O31 -71.1(6)
C22 C23 C24 O31 168.1(5)
O23 C23 C24 C25 167.0(5)
C22 C23 C24 C25 46.2(7)
C21 O25 C25 C26 -179.4(6)
C21 O25 C25 C24 57.1(8)
O31 C24 C25 O25 -166.9(5)
C23 C24 C25 O25 -47.0(8)
O31 C24 C25 C26 72.8(8)
C23 C24 C25 C26 -167.4(6)
C29 O26 C26 C25 -169.0(7)
O25 C25 C26 O26 -68.8(7)
C24 C25 C26 O26 53.9(7)
C23 C24 O31 C31 126.1(5)
C25 C24 O31 C31 -110.4(6)
C24 O31 C31 O35 94.0(6)
C24 O31 C31 C32 -144.5(5)
C35 O35 C31 O31 58.0(6)
C35 O35 C31 C32 -65.0(6)
C37 O32 C32 C33 -154.7(6)
C37 O32 C32 C31 80.6(7)
O31 C31 C32 O32 51.7(7)
O35 C31 C32 O32 175.0(5)
O31 C31 C32 C33 -71.2(7)
O35 C31 C32 C33 52.1(7)
C38 O33 C33 C32 -102.9(7)
C38 O33 C33 C34 134.7(7)
O32 C32 C33 O33 72.0(7)
C31 C32 C33 O33 -162.5(5)
O32 C32 C33 C34 -170.8(5)
C31 C32 C33 C34 -45.3(8)
O33 C33 C34 O41 -72.8(6)
C32 C33 C34 O41 168.2(5)
O33 C33 C34 C35 165.5(5)
C32 C33 C34 C35 46.4(7)
C31 O35 C35 C36 -171.5(5)
C31 O35 C35 C34 64.8(6)
O41 C34 C35 O35 -170.5(5)
C33 C34 C35 O35 -53.0(7)
O41 C34 C35 C36 74.7(7)
C33 C34 C35 C36 -167.8(5)
O35 C35 C36 S1 122.1(4)
C34 C35 C36 S1 -121.0(5)
C46 S1 C36 C35 97.9(5)
Pd1 S1 C36 C35 -148.8(4)
C33 C34 O41 C41 141.6(5)
C35 C34 O41 C41 -96.3(6)
C34 O41 C41 O45 78.4(7)
C34 O41 C41 C42 -162.0(5)
C45 O45 C41 O41 53.9(7)
C45 O45 C41 C42 -67.2(6)
C47 O42 C42 C41 64.7(8)
C47 O42 C42 C43 -169.1(6)
O41 C41 C42 O42 50.2(8)
O45 C41 C42 O42 172.2(6)
O41 C41 C42 C43 -72.8(7)
O45 C41 C42 C43 49.2(8)
C48 O43 C43 C44 134.9(7)
C48 O43 C43 C42 -100.4(8)
O42 C42 C43 O43 71.2(7)
C41 C42 C43 O43 -163.2(6)
O42 C42 C43 C44 -167.3(6)
C41 C42 C43 C44 -41.6(9)
O43 C43 C44 O51 -72.5(7)
C42 C43 C44 O51 165.2(5)
O43 C43 C44 C45 168.4(5)
C42 C43 C44 C45 46.2(8)
C41 O45 C45 C46 -160.5(5)
C41 O45 C45 C44 73.3(6)
O51 C44 C45 O45 -176.0(5)
C43 C44 C45 O45 -59.0(7)
O51 C44 C45 C46 65.5(8)
C43 C44 C45 C46 -177.5(6)
O45 C45 C46 S1 81.4(5)
C44 C45 C46 S1 -160.2(5)
C36 S1 C46 C45 -45.8(5)
Pd1 S1 C46 C45 -162.9(4)
C43 C44 O51 C51 126.1(7)
C45 C44 O51 C51 -115.5(7)
C44 O51 C51 O55 107.7(7)
C44 O51 C51 C52 -129.6(7)
C55 O55 C51 O51 61.1(8)
C55 O55 C51 C52 -60.7(8)
C57 O52 C52 C51 124.0(14)
C57 O52 C52 C53 -114.9(14)
O51 C51 C52 O52 62.3(9)
O55 C51 C52 O52 -175.8(7)
O51 C51 C52 C53 -59.8(8)
O55 C51 C52 C53 62.2(8)
C58 O53 C53 C54 124.0(8)
C58 O53 C53 C52 -115.5(8)
O52 C52 C53 O53 62.0(8)
C51 C52 C53 O53 -175.6(6)
O52 C52 C53 C54 -178.1(6)
C51 C52 C53 C54 -55.7(8)
C1 O1 C54 C53 133.2(6)
C1 O1 C54 C55 -102.9(7)
O53 C53 C54 O1 -68.9(7)
C52 C53 C54 O1 169.7(5)
O53 C53 C54 C55 169.2(7)
C52 C53 C54 C55 47.9(8)
C51 O55 C55 C56 174.0(6)
C51 O55 C55 C54 50.7(8)
O1 C54 C55 O55 -165.4(6)
C53 C54 C55 O55 -45.0(9)
O1 C54 C55 C56 75.2(8)
C53 C54 C55 C56 -164.4(7)
C59 O56 C56 C55 -155.8(8)
O55 C55 C56 O56 -71.0(8)
C54 C55 C56 O56 52.2(10)
C65 O65 C61 O61 54.7(7)
C65 O65 C61 C62 -65.3(7)
C114 O61 C61 O65 107.8(6)
C114 O61 C61 C62 -131.7(5)
C67 O62 C62 C63 -171.5(6)
C67 O62 C62 C61 68.3(8)
O65 C61 C62 O62 179.1(5)
O61 C61 C62 O62 57.8(7)
O65 C61 C62 C63 59.3(7)
O61 C61 C62 C63 -62.0(7)
C68 O63 C63 C62 -107.7(8)
C68 O63 C63 C64 130.2(8)
O62 C62 C63 O63 64.4(7)
C61 C62 C63 O63 -171.2(6)
O62 C62 C63 C64 -177.8(5)
C61 C62 C63 C64 -53.4(7)
O63 C63 C64 O71 -68.4(6)
C62 C63 C64 O71 171.5(5)
O63 C63 C64 C65 169.7(5)
C62 C63 C64 C65 49.5(7)
C61 O65 C65 C64 58.4(7)
C61 O65 C65 C66 179.9(5)
O71 C64 C65 O65 -166.1(5)
C63 C64 C65 O65 -48.5(7)
O71 C64 C65 C66 80.2(6)
C63 C64 C65 C66 -162.2(5)
O65 C65 C66 S3 122.0(4)
C64 C65 C66 S3 -120.8(5)
C76 S3 C66 C65 98.0(5)
Pd2 S3 C66 C65 -147.3(4)
C63 C64 O71 C71 136.1(5)
C65 C64 O71 C71 -102.3(6)
C75 O75 C71 O71 56.8(6)
C75 O75 C71 C72 -65.7(6)
C64 O71 C71 O75 74.8(6)
C64 O71 C71 C72 -165.3(5)
C77 O72 C72 C71 73.4(8)
C77 O72 C72 C73 -160.4(7)
O75 C71 C72 O72 169.6(5)
O71 C71 C72 O72 48.9(7)
O75 C71 C72 C73 46.4(7)
O71 C71 C72 C73 -74.3(7)
C78 O73 C73 C74 134.6(8)
C78 O73 C73 C72 -99.5(9)
O72 C72 C73 O73 73.8(7)
C71 C72 C73 O73 -160.1(6)
O72 C72 C73 C74 -165.3(5)
C71 C72 C73 C74 -39.2(8)
O73 C73 C74 O81 -74.4(6)
C72 C73 C74 O81 164.3(5)
O73 C73 C74 C75 165.5(5)
C72 C73 C74 C75 44.2(7)
C71 O75 C75 C76 -162.1(5)
C71 O75 C75 C74 72.9(6)
O81 C74 C75 O75 -176.7(5)
C73 C74 C75 O75 -58.5(6)
O81 C74 C75 C76 65.8(7)
C73 C74 C75 C76 -175.9(6)
O75 C75 C76 S3 86.3(6)
C74 C75 C76 S3 -155.3(5)
C66 S3 C76 C75 -50.4(6)
Pd2 S3 C76 C75 -164.1(4)
C73 C74 O81 C81 131.3(5)
C75 C74 O81 C81 -109.6(6)
C74 O81 C81 O85 98.5(6)
C74 O81 C81 C82 -140.5(6)
C85 O85 C81 O81 58.0(7)
C85 O85 C81 C82 -63.2(6)
C87 O82 C82 C83 -139.1(11)
C87 O82 C82 C81 96.2(11)
O81 C81 C82 O82 57.3(7)
O85 C81 C82 O82 -179.0(5)
O81 C81 C82 C83 -65.8(7)
O85 C81 C82 C83 58.0(7)
C88 O83 C83 C84 118.4(8)
C88 O83 C83 C82 -120.6(8)
O82 C82 C83 O83 65.2(7)
C81 C82 C83 O83 -169.9(6)
O82 C82 C83 C84 -175.2(5)
C81 C82 C83 C84 -50.3(8)
O83 C83 C84 O91 -71.6(7)
C82 C83 C84 O91 167.7(5)
O83 C83 C84 C85 167.6(5)
C82 C83 C84 C85 46.9(7)
C81 O85 C85 C84 59.8(7)
C81 O85 C85 C86 -177.6(5)
O91 C84 C85 O85 -169.7(5)
C83 C84 C85 O85 -50.3(7)
O91 C84 C85 C86 71.2(7)
C83 C84 C85 C86 -169.3(6)
C89 O86 C86 C85 -154.5(7)
O85 C85 C86 O86 -70.8(7)
C84 C85 C86 O86 50.2(8)
C83 C84 O91 C91 138.9(5)
C85 C84 O91 C91 -97.9(6)
C84 O91 C91 O95 108.8(6)
C84 O91 C91 C92 -131.8(6)
C95 O95 C91 O91 53.7(7)
C95 O95 C91 C92 -67.6(6)
C97 O92 C92 C93 -164.3(8)
C97 O92 C92 C91 75.0(9)
O91 C91 C92 O92 59.2(7)
O95 C91 C92 O92 -178.2(5)
O91 C91 C92 C93 -60.1(6)
O95 C91 C92 C93 62.5(6)
C98 O93 C93 C92 -101.0(7)
C98 O93 C93 C94 136.7(7)
O92 C92 C93 O93 66.6(7)
C91 C92 C93 O93 -170.9(5)
O92 C92 C93 C94 -174.4(5)
C91 C92 C93 C94 -51.9(7)
O93 C93 C94 O101 -71.1(6)
C92 C93 C94 O101 166.8(5)
O93 C93 C94 C95 165.7(5)
C92 C93 C94 C95 43.7(7)
C91 O95 C95 C94 57.6(6)
C91 O95 C95 C96 180.0(5)
O101 C94 C95 O95 -164.0(5)
C93 C94 C95 O95 -44.1(7)
O101 C94 C95 C96 82.9(6)
C93 C94 C95 C96 -157.3(5)
O95 C95 C96 S4 123.4(5)
C94 C95 C96 S4 -118.6(5)
C106 S4 C96 C95 96.6(5)
Pd1 S4 C96 C95 -150.1(5)
C93 C94 O101 C101 129.1(6)
C95 C94 O101 C101 -105.8(6)
C94 O101 C101 O105 73.6(6)
C94 O101 C101 C102 -167.3(5)
C105 O105 C101 O101 57.7(7)
C105 O105 C101 C102 -63.0(7)
C107 O102 C102 C103 -153.8(8)
C107 O102 C102 C101 82.0(10)
O101 C101 C102 O102 47.8(8)
O105 C101 C102 O102 167.5(5)
O101 C101 C102 C103 -72.7(8)
O105 C101 C102 C103 47.0(8)
C108 O103 C103 C104 125.6(7)
C108 O103 C103 C102 -112.2(7)
O102 C102 C103 O103 73.3(7)
C101 C102 C103 O103 -163.3(6)
O102 C102 C103 C104 -167.3(6)
C101 C102 C103 C104 -43.9(9)
O103 C103 C104 O111 -71.7(6)
C102 C103 C104 O111 170.2(5)
O103 C103 C104 C105 169.1(5)
C102 C103 C104 C105 51.0(7)
C101 O105 C105 C106 -160.8(5)
C101 O105 C105 C104 72.8(6)
O111 C104 C105 O105 -179.4(5)
C103 C104 C105 O105 -63.3(6)
O111 C104 C105 C106 62.2(7)
C103 C104 C105 C106 178.3(6)
O105 C105 C106 S4 89.9(5)
C104 C105 C106 S4 -151.1(5)
C96 S4 C106 C105 -53.0(5)
Pd1 S4 C106 C105 -159.8(4)
C105 C104 O111 C111 -105.6(6)
C103 C104 O111 C111 137.3(5)
C115 O115 C111 O111 56.8(7)
C115 O115 C111 C112 -62.9(6)
C104 O111 C111 O115 102.0(6)
C104 O111 C111 C112 -137.3(6)
C117 O112 C112 C113 -106.0(8)
C117 O112 C112 C111 133.2(7)
O115 C111 C112 O112 -177.1(5)
O111 C111 C112 O112 61.5(7)
O115 C111 C112 C113 60.7(7)
O111 C111 C112 C113 -60.8(7)
C118 O113 C113 C112 -119.1(7)
C118 O113 C113 C114 119.5(6)
O112 C112 C113 O113 64.3(7)
C111 C112 C113 O113 -174.4(5)
O112 C112 C113 C114 -175.8(5)
C111 C112 C113 C114 -54.5(7)
C61 O61 C114 C115 -101.0(6)
C61 O61 C114 C113 137.4(5)
O113 C113 C114 O61 -68.6(6)
C112 C113 C114 O61 170.8(5)
O113 C113 C114 C115 170.5(5)
C112 C113 C114 C115 49.9(7)
C111 O115 C115 C114 57.5(7)
C111 O115 C115 C116 -178.9(5)
O61 C114 C115 O115 -168.9(5)
C113 C114 C115 O115 -49.8(7)
O61 C114 C115 C116 71.5(7)
C113 C114 C115 C116 -169.4(5)
C119 O68 C116 C115 -160.5(6)
O115 C115 C116 O68 -69.6(7)
C114 C115 C116 O68 53.0(7)
Cl6A C201 C202 Cl8A -64.5(14)
Cl5A C201 C202 Cl8A 58.3(13)
Cl6A C201 C202 Cl7A 66.8(12)
Cl5A C201 C202 Cl7A -170.3(8)
Cl7B C203 C204 Cl8B -57.9(16)
Cl6B C203 C204 Cl8B 69.3(18)
Cl7B C203 C204 Cl5B -178.0(13)
Cl6B C203 C204 Cl5B -50.9(17)
C206 Cl11 Cl13 Cl14 -87.3(12)
C206 Cl11 Cl13 C205 -41.5(12)
C205 Cl12 Cl14 Cl13 -3.0(11)
C206 Cl13 Cl14 Cl12 -7.1(14)
Cl11 Cl13 Cl14 Cl12 66.4(12)
C205 Cl13 Cl14 Cl12 3.0(11)
C206 Cl13 Cl14 C205 -10.0(13)
Cl11 Cl13 Cl14 C205 63.4(10)
Cl14 Cl12 C205 C206 24(3)
Cl14 Cl12 C205 Cl10 -114.5(10)
Cl14 Cl12 C205 Cl13 2.3(9)
Cl12 Cl14 C205 C206 -167.9(17)
Cl13 Cl14 C205 C206 9.6(12)
Cl13 Cl14 C205 Cl12 177.5(9)
Cl12 Cl14 C205 Cl10 77.1(11)
Cl13 Cl14 C205 Cl10 -105.4(12)
Cl12 Cl14 C205 Cl13 -177.5(9)
Cl11 Cl13 C205 C206 59.9(14)
Cl14 Cl13 C205 C206 -166.3(17)
C206 Cl13 C205 Cl12 164(2)
Cl11 Cl13 C205 Cl12 -135.8(11)
Cl14 Cl13 C205 Cl12 -2.0(7)
C206 Cl13 C205 Cl10 -91.0(18)
Cl11 Cl13 C205 Cl10 -31.1(12)
Cl14 Cl13 C205 Cl10 102.7(13)
C206 Cl13 C205 Cl14 166.3(17)
Cl11 Cl13 C205 Cl14 -133.8(8)
Cl11 Cl13 C206 C205 -114.5(14)
Cl14 Cl13 C206 C205 11.1(14)
Cl11 Cl13 C206 Cl9 61(5)
Cl14 Cl13 C206 Cl9 -173(5)
C205 Cl13 C206 Cl9 176(6)
Cl14 Cl13 C206 Cl11 125.5(7)
C205 Cl13 C206 Cl11 114.5(14)
Cl12 C205 C206 Cl13 -31(4)
Cl10 C205 C206 Cl13 105.7(14)
Cl14 C205 C206 Cl13 -12.3(15)
Cl12 C205 C206 Cl9 150(3)
Cl10 C205 C206 Cl9 -73.0(16)
Cl14 C205 C206 Cl9 169.0(12)
Cl13 C205 C206 Cl9 -179(2)
Cl12 C205 C206 Cl11 -89(4)
Cl10 C205 C206 Cl11 48.0(18)
Cl14 C205 C206 Cl11 -70.0(17)
Cl13 C205 C206 Cl11 -57.7(11)
Cl13 Cl11 C206 C205 77.3(16)
Cl13 Cl11 C206 Cl9 -162.6(18)
Cl17 C207 C208 Cl15 -67(2)
Cl18 C207 C208 Cl15 174.9(9)
Cl17 C207 C208 Cl16 -177.9(18)
Cl18 C207 C208 Cl16 64(3)
